data_1572283
loop_
_publ_author_name
'Hollister, Kimberly K.'
'Molino, Andrew'
'Le, VuongVy V'
'Jones, Nula'
'Smith, Wyatt J.'
'M&#xfc;ller, Peter'
'Dickie, Diane A.'
'Wilson, David J. D.'
'Gilliard, Jr, Robert J'

_publ_section_title
;
 Pentacyclic fused diborepinium ions with carbene- and carbone-mediated
 deep-blue to red emission.
;
_journal_issue 35
_journal_name_full 'Chemical science'
_journal_page_first 14358
_journal_page_last 14370
_journal_paper_doi 10.1039/d4sc03835e
_journal_volume 15
_journal_year 2024
_chemical_formula_sum 'C83.99 H94 B2 Cl8 F11.99 N6 O7.99 S3.99'
_chemical_formula_weight 1976.41
_chemical_name_common 'FBP-IPr2+ NTF2'
_space_group_crystal_system monoclinic
_space_group_IT_number 14
_space_group_name_Hall '-P 2yn'
_space_group_name_H-M_alt 'P 1 21/n 1'
_atom_sites_solution_hydrogens geom
_atom_sites_solution_primary dual
_audit_update_record
;
2024-03-28 deposited with the CCDC.	2024-08-05 downloaded from the CCDC.
;
_cell_angle_alpha 90
_cell_angle_beta 112.1310(10)
_cell_angle_gamma 90
_cell_formula_units_Z 4
_cell_length_a 16.7454(5)
_cell_length_b 27.4896(9)
_cell_length_c 21.7003(6)
_cell_measurement_reflns_used 9881
_cell_measurement_temperature 100.(2)
_cell_measurement_theta_max 26.3399
_cell_measurement_theta_min 2.5104
_cell_volume 9253.2(5)
_computing_cell_refinement 'SAINT V8.40B (Bruker AXS LLC, 2019)'
_computing_data_collection 'Bruker Instrument Service vV6.2.15'
_computing_data_reduction 'SAINT V8.40B (Bruker AXS LLC, 2019)'
_computing_molecular_graphics 'shelXle (C.B. Huebschle, rev 1365)'
_computing_structure_refinement 'SHELXL-2019/1 (Sheldrick, 2019)'
_computing_structure_solution 'SHELXT 2018/2 (Sheldrick, 2018)'
_diffrn_ambient_temperature 100.(2)
_diffrn_detector_area_resol_mean 7.3910
_diffrn_measured_fraction_theta_full 0.997
_diffrn_measured_fraction_theta_max 0.997
_diffrn_measurement_device 'Kappa four-circle diffractometer'
_diffrn_measurement_device_type 'Bruker D8 Venture PhotonIII'
_diffrn_measurement_method '\f and \w scans'
_diffrn_radiation_monochromator 'HELIOS double bounce multilayer mirror'
_diffrn_radiation_type 'Mo K\a'
_diffrn_radiation_wavelength 0.71073
_diffrn_reflns_av_R_equivalents 0.0899
_diffrn_reflns_av_unetI/netI 0.0529
_diffrn_reflns_limit_h_max 20
_diffrn_reflns_limit_h_min -20
_diffrn_reflns_limit_k_max 34
_diffrn_reflns_limit_k_min -34
_diffrn_reflns_limit_l_max 27
_diffrn_reflns_limit_l_min -27
_diffrn_reflns_number 155109
_diffrn_reflns_theta_full 25.24
_diffrn_reflns_theta_max 26.40
_diffrn_reflns_theta_min 1.94
_diffrn_source 'micro-focus sealed X-ray tube'
_diffrn_source_current 1.4
_diffrn_source_power 0.07
_diffrn_source_type 'Incoatec I\mS 3.0'
_diffrn_source_voltage 50
_exptl_absorpt_coefficient_mu 0.414
_exptl_absorpt_correction_T_max 0.95
_exptl_absorpt_correction_T_min 0.88
_exptl_absorpt_correction_type multi-scan
_exptl_absorpt_process_details
;
Krause, L., Herbst-Irmer, R., Sheldrick, G. M., Stalke, D. (2015).
"Comparison of silver and molybdenum microfocus X-ray sources for
single-crystal structure determination"
J. Appl. Cryst. 48, 3-10.
doi:10.1107/S1600576714022985
;
_exptl_crystal_colour orange
_exptl_crystal_density_diffrn 1.419
_exptl_crystal_density_method 'not measured'
_exptl_crystal_description block
_exptl_crystal_F_000 4087
_exptl_crystal_size_max 0.236
_exptl_crystal_size_mid 0.190
_exptl_crystal_size_min 0.126
_refine_diff_density_max 1.294
_refine_diff_density_min -1.280
_refine_ls_extinction_method none
_refine_ls_goodness_of_fit_ref 1.030
_refine_ls_hydrogen_treatment constr
_refine_ls_matrix_type full
_refine_ls_number_parameters 1426
_refine_ls_number_reflns 18917
_refine_ls_number_restraints 340
_refine_ls_restrained_S_all 1.024
_refine_ls_R_factor_all 0.1056
_refine_ls_R_factor_gt 0.0677
_refine_ls_shift/su_max 0.002
_refine_ls_shift/su_mean 0.000
_refine_ls_structure_factor_coef Fsqd
_refine_ls_weighting_details 'w=1/[\s^2^(Fo^2^)+(0.0812P)^2^+15.0385P] where P=(Fo^2^+2Fc^2^)/3'
_refine_ls_weighting_scheme calc
_refine_ls_wR_factor_gt 0.1661
_refine_ls_wR_factor_ref 0.1908
_reflns_Friedel_coverage 0.000
_reflns_number_gt 12619
_reflns_number_total 18917
_reflns_threshold_expression 'I > 2\s(I)'
_cod_data_source_file d4sc03835e2.cif
_cod_data_source_block S6
_cod_depositor_comments
;
The following automatic conversions were performed:

data item '_exptl_absorpt_correction_type' value 'Multi-Scan' was
changed to 'multi-scan' in accordance with the
/home/data/users/saulius/crontab/automatic-downloads/rss-feeds/RSC/lib/dictionaries/cif_core.dic
dictionary named 'cif_core.dic' version 2.4.2 last updated on
2011-04-26.

Automatic conversion script
Id: cif_fix_values 8170 2020-07-09 18:12:32Z antanas 

 Adding full bibliography for 1572276--1572287.cif.
;
_cod_original_sg_symbol_H-M 'P 21/n'
_cod_database_code 1572283

loop_
_space_group_symop_operation_xyz
'x, y, z'
'-x+1/2, y+1/2, -z+1/2'
'-x, -y, -z'
'x-1/2, -y-1/2, z-1/2'

loop_
_atom_site_type_symbol
_atom_site_label
_atom_site_fract_x
_atom_site_fract_y
_atom_site_fract_z
_atom_site_U_iso_or_equiv
_atom_site_adp_type
_atom_site_calc_flag
_atom_site_refinement_flags_adp
_atom_site_refinement_flags_occupancy
_atom_site_refinement_flags_posn
_atom_site_occupancy
_atom_site_disorder_assembly
_atom_site_disorder_group
B B1 0.3241(2) 0.02850(12) 0.40601(16) 0.0188(7) Uani d . . . 1.000000 . .
N N1 0.27675(17) 0.12211(9) 0.42225(12) 0.0233(6) Uani d . . . 1.000000 . .
N N2 0.26951(16) 0.06679(9) 0.49067(12) 0.0198(5) Uani d . . . 1.000000 . .
C C1 0.41322(18) 0.01106(10) 0.45497(14) 0.0178(6) Uani d . . . 1.000000 . .
C C2 0.46659(19) 0.04501(11) 0.49980(14) 0.0194(6) Uani d . . . 1.000000 . .
H H2 0.443903 0.076668 0.499897 0.023000 Uiso calc U . R 1.000000 . .
C C3 0.55069(19) 0.03595(10) 0.54445(14) 0.0184(6) Uani d . . . 1.000000 . .
C C4 0.5927(2) 0.07624(11) 0.58748(15) 0.0246(7) Uani d . . . 1.000000 . .
H H4 0.569317 0.107287 0.571209 0.029000 Uiso calc U . R 1.000000 . .
C C5 0.6589(2) 0.07713(11) 0.64625(16) 0.0251(7) Uani d . . . 1.000000 . .
H H5 0.672542 0.108687 0.665176 0.030000 Uiso calc U . R 1.000000 . .
C C6 0.71366(19) 0.03895(11) 0.68641(15) 0.0210(6) Uani d . . . 1.000000 . .
C C7 0.72573(19) -0.00806(11) 0.66406(14) 0.0199(6) Uani d . . . 1.000000 . .
C C8 0.78740(19) -0.03821(11) 0.71023(15) 0.0218(6) Uani d . . . 1.000000 . .
H H8 0.798711 -0.069108 0.695661 0.026000 Uiso calc U . R 1.000000 . .
C C9 0.8323(2) -0.02517(12) 0.77564(15) 0.0258(7) Uani d . . . 1.000000 . .
H H9 0.872274 -0.047047 0.805484 0.031000 Uiso calc U . R 1.000000 . .
C C10 0.8182(2) 0.02029(13) 0.79710(16) 0.0280(7) Uani d . . . 1.000000 . .
H H10 0.847680 0.029537 0.842210 0.034000 Uiso calc U . R 1.000000 . .
C C11 0.7617(2) 0.05193(12) 0.75328(16) 0.0269(7) Uani d . . . 1.000000 . .
H H11 0.754649 0.083515 0.768253 0.032000 Uiso calc U . R 1.000000 . .
C C12 0.28654(18) 0.07346(11) 0.43483(14) 0.0187(6) Uani d . . . 1.000000 . .
C C13 0.2569(2) 0.14498(12) 0.47124(16) 0.0324(8) Uani d . . . 1.000000 . .
H H13 0.248870 0.178926 0.474698 0.039000 Uiso calc U . R 1.000000 . .
C C14 0.2512(2) 0.11042(11) 0.51325(16) 0.0298(8) Uani d . . . 1.000000 . .
H H14 0.237061 0.115276 0.551304 0.036000 Uiso calc U . R 1.000000 . .
C C15 0.2678(2) 0.14723(11) 0.36079(15) 0.0244(7) Uani d . . . 1.000000 . .
C C16 0.3407(2) 0.16026(11) 0.34811(15) 0.0262(7) Uani d . . . 1.000000 . .
C C17 0.3261(2) 0.18313(13) 0.28711(17) 0.0340(8) Uani d . . . 1.000000 . .
H H17 0.373790 0.191230 0.275499 0.041000 Uiso calc U . R 1.000000 . .
C C18 0.2439(3) 0.19407(14) 0.24369(17) 0.0383(9) Uani d . . . 1.000000 . .
H H18 0.235612 0.209614 0.202628 0.046000 Uiso calc U . R 1.000000 . .
C C19 0.1732(2) 0.18265(13) 0.25927(17) 0.0342(8) Uani d . . . 1.000000 . .
H H19 0.116985 0.191199 0.229296 0.041000 Uiso calc U . R 1.000000 . .
C C20 0.1835(2) 0.15875(11) 0.31844(16) 0.0266(7) Uani d . . . 1.000000 . .
C C21 0.1042(2) 0.14725(12) 0.33419(18) 0.0315(8) Uani d . . . 1.000000 . .
H H21 0.121440 0.123281 0.371597 0.038000 Uiso calc U . R 1.000000 . .
C C22 0.0309(2) 0.12463(14) 0.2747(2) 0.0419(9) Uani d . . . 1.000000 . .
H H22A 0.012375 0.147708 0.237587 0.063000 Uiso calc U . R 1.000000 . .
H H22B -0.017869 0.117092 0.287676 0.063000 Uiso calc U . R 1.000000 . .
H H22C 0.051373 0.094674 0.261090 0.063000 Uiso calc U . R 1.000000 . .
C C23 0.0722(3) 0.19346(14) 0.3573(2) 0.0430(9) Uani d . . . 1.000000 . .
H H23A 0.118554 0.206911 0.396278 0.065000 Uiso calc U . R 1.000000 . .
H H23B 0.022650 0.185458 0.369047 0.065000 Uiso calc U . R 1.000000 . .
H H23C 0.054857 0.217526 0.321328 0.065000 Uiso calc U . R 1.000000 . .
C C24 0.4322(2) 0.15252(12) 0.39631(17) 0.0298(7) Uani d . . . 1.000000 . .
H H24 0.429837 0.137272 0.437436 0.036000 Uiso calc U . R 1.000000 . .
C C25 0.4814(3) 0.11811(14) 0.3681(2) 0.0419(9) Uani d . . . 1.000000 . .
H H25A 0.449451 0.087509 0.354810 0.063000 Uiso calc U . R 1.000000 . .
H H25B 0.538503 0.111553 0.402121 0.063000 Uiso calc U . R 1.000000 . .
H H25C 0.487762 0.133163 0.329286 0.063000 Uiso calc U . R 1.000000 . .
C C26 0.4788(3) 0.20114(14) 0.4159(2) 0.0469(10) Uani d . . . 1.000000 . .
H H26A 0.481562 0.216992 0.376306 0.070000 Uiso calc U . R 1.000000 . .
H H26B 0.537407 0.195616 0.448325 0.070000 Uiso calc U . R 1.000000 . .
H H26C 0.447450 0.222046 0.435694 0.070000 Uiso calc U . R 1.000000 . .
C C27 0.2593(2) 0.01928(10) 0.51631(14) 0.0203(6) Uani d . . . 1.000000 . .
C C28 0.3154(2) 0.00597(11) 0.58027(15) 0.0237(7) Uani d . . . 1.000000 . .
C C29 0.3031(2) -0.04013(12) 0.60193(16) 0.0300(7) Uani d . . . 1.000000 . .
H H29 0.339985 -0.050732 0.644924 0.036000 Uiso calc U . R 1.000000 . .
C C30 0.2393(2) -0.07057(13) 0.56287(17) 0.0353(8) Uani d . . . 1.000000 . .
H H30 0.233852 -0.102246 0.578339 0.042000 Uiso calc U . R 1.000000 . .
C C31 0.1828(2) -0.05537(13) 0.50094(17) 0.0338(8) Uani d . . . 1.000000 . .
H H31 0.137855 -0.076486 0.474915 0.041000 Uiso calc U . R 1.000000 . .
C C32 0.1907(2) -0.00977(12) 0.47623(15) 0.0240(7) Uani d . . . 1.000000 . .
C C33 0.1211(2) 0.00837(12) 0.41205(16) 0.0264(7) Uani d . . . 1.000000 . .
H H33 0.147414 0.034238 0.393305 0.032000 Uiso calc U . R 1.000000 . .
C C34 0.0483(2) 0.03191(15) 0.42811(19) 0.0392(9) Uani d . . . 1.000000 . .
H H34A 0.018389 0.006897 0.443451 0.059000 Uiso calc U . R 1.000000 . .
H H34B 0.007432 0.047546 0.388058 0.059000 Uiso calc U . R 1.000000 . .
H H34C 0.072530 0.056357 0.463095 0.059000 Uiso calc U . R 1.000000 . .
C C35 0.0861(2) -0.03091(13) 0.35922(16) 0.0321(8) Uani d . . . 1.000000 . .
H H35A 0.133935 -0.046385 0.351132 0.048000 Uiso calc U . R 1.000000 . .
H H35B 0.046366 -0.016225 0.317881 0.048000 Uiso calc U . R 1.000000 . .
H H35C 0.055323 -0.055409 0.374649 0.048000 Uiso calc U . R 1.000000 . .
C C36 0.3847(2) 0.03937(12) 0.62658(15) 0.0257(7) Uani d . . . 1.000000 . .
H H36 0.394705 0.066392 0.599470 0.031000 Uiso calc U . R 1.000000 . .
C C37 0.3542(3) 0.06164(13) 0.67886(17) 0.0352(8) Uani d . . . 1.000000 . .
H H37A 0.300225 0.079356 0.656477 0.053000 Uiso calc U . R 1.000000 . .
H H37B 0.398256 0.084099 0.707160 0.053000 Uiso calc U . R 1.000000 . .
H H37C 0.344815 0.035672 0.706323 0.053000 Uiso calc U . R 1.000000 . .
C C38 0.4696(2) 0.01276(14) 0.66111(16) 0.0339(8) Uani d . . . 1.000000 . .
H H38A 0.462373 -0.011918 0.691176 0.051000 Uiso calc U . R 1.000000 . .
H H38B 0.514025 0.036066 0.686684 0.051000 Uiso calc U . R 1.000000 . .
H H38C 0.487173 -0.003012 0.627696 0.051000 Uiso calc U . R 1.000000 . .
B B2 0.8244(2) 0.47281(12) 0.40322(16) 0.0191(7) Uani d . . . 1.000000 . .
N N3 0.76621(15) 0.43246(9) 0.48420(12) 0.0179(5) Uani d . . . 1.000000 . .
N N4 0.77527(16) 0.37853(9) 0.41457(12) 0.0203(5) Uani d . . . 1.000000 . .
C C39 0.77524(18) 0.49532(11) 0.33459(14) 0.0197(6) Uani d . . . 1.000000 . .
C C40 0.71411(19) 0.46592(12) 0.28631(15) 0.0232(7) Uani d . . . 1.000000 . .
H H40 0.703577 0.434150 0.298742 0.028000 Uiso calc U . R 1.000000 . .
C C41 0.6689(2) 0.48110(13) 0.22199(15) 0.0279(7) Uani d . . . 1.000000 . .
H H41 0.629685 0.459744 0.190651 0.033000 Uiso calc U . R 1.000000 . .
C C42 0.6814(2) 0.52788(13) 0.20353(16) 0.0306(8) Uani d . . . 1.000000 . .
H H42 0.651072 0.538728 0.159258 0.037000 Uiso calc U . R 1.000000 . .
C C43 0.7377(2) 0.55840(13) 0.24939(16) 0.0287(7) Uani d . . . 1.000000 . .
H H43 0.744192 0.590760 0.236633 0.034000 Uiso calc U . R 1.000000 . .
C C44 0.78627(19) 0.54325(11) 0.31489(15) 0.0221(6) Uani d . . . 1.000000 . .
C C45 0.8411(2) 0.58044(11) 0.35752(16) 0.0254(7) Uani d . . . 1.000000 . .
H H45 0.827466 0.612512 0.340467 0.031000 Uiso calc U . R 1.000000 . .
C C46 0.9076(2) 0.57821(11) 0.41664(15) 0.0240(7) Uani d . . . 1.000000 . .
H H46 0.930840 0.608901 0.434754 0.029000 Uiso calc U . R 1.000000 . .
C C47 0.94947(19) 0.53695(11) 0.45711(14) 0.0189(6) Uani d . . . 1.000000 . .
C C48 1.03377(18) 0.54514(11) 0.50256(14) 0.0182(6) Uani d . . . 1.000000 . .
H H48 1.056879 0.576877 0.504042 0.022000 Uiso calc U . R 1.000000 . .
C C49 1.08658(18) 0.51024(10) 0.54593(14) 0.0174(6) Uani d . . . 1.000000 . .
C C50 0.78571(18) 0.42675(10) 0.42947(14) 0.0175(6) Uani d . . . 1.000000 . .
C C51 0.7462(2) 0.38846(11) 0.50426(16) 0.0261(7) Uani d . . . 1.000000 . .
H H51 0.730698 0.382837 0.541520 0.031000 Uiso calc U . R 1.000000 . .
C C52 0.7524(2) 0.35485(12) 0.46164(15) 0.0265(7) Uani d . . . 1.000000 . .
H H52 0.742744 0.320912 0.463431 0.032000 Uiso calc U . R 1.000000 . .
C C53 0.75494(19) 0.47955(11) 0.51016(14) 0.0203(6) Uani d . . . 1.000000 . .
C C54 0.8103(2) 0.49306(11) 0.57415(14) 0.0224(6) Uani d . . . 1.000000 . .
C C55 0.7976(2) 0.53892(12) 0.59590(16) 0.0296(7) Uani d . . . 1.000000 . .
H H55 0.834034 0.549518 0.639027 0.035000 Uiso calc U . R 1.000000 . .
C C56 0.7332(3) 0.56938(13) 0.55624(17) 0.0365(8) Uani d . . . 1.000000 . .
H H56 0.727431 0.601106 0.571410 0.044000 Uiso calc U . R 1.000000 . .
C C57 0.6775(2) 0.55393(13) 0.49479(16) 0.0325(8) Uani d . . . 1.000000 . .
H H57 0.632224 0.574831 0.468630 0.039000 Uiso calc U . R 1.000000 . .
C C58 0.6859(2) 0.50843(11) 0.47023(15) 0.0236(7) Uani d . . . 1.000000 . .
C C59 0.6166(2) 0.48971(12) 0.40627(16) 0.0264(7) Uani d . . . 1.000000 . .
H H59 0.643603 0.464354 0.387290 0.032000 Uiso calc U . R 1.000000 . .
C C60 0.5449(2) 0.46494(15) 0.42305(19) 0.0374(8) Uani d . . . 1.000000 . .
H H60A 0.570356 0.440313 0.457569 0.056000 Uiso calc U . R 1.000000 . .
H H60B 0.503858 0.449354 0.383028 0.056000 Uiso calc U . R 1.000000 . .
H H60C 0.514860 0.489358 0.439223 0.056000 Uiso calc U . R 1.000000 . .
C C61 0.5791(2) 0.52871(14) 0.35345(16) 0.0336(8) Uani d . . . 1.000000 . .
H H61A 0.546467 0.552149 0.368687 0.050000 Uiso calc U . R 1.000000 . .
H H61B 0.540787 0.513533 0.311998 0.050000 Uiso calc U . R 1.000000 . .
H H61C 0.626050 0.545556 0.345641 0.050000 Uiso calc U . R 1.000000 . .
C C62 0.8795(2) 0.45967(12) 0.62063(15) 0.0242(7) Uani d . . . 1.000000 . .
H H62 0.890206 0.432968 0.593369 0.029000 Uiso calc U . R 1.000000 . .
C C63 0.9647(2) 0.48624(13) 0.65644(16) 0.0327(8) Uani d . . . 1.000000 . .
H H63A 0.982235 0.503007 0.623708 0.049000 Uiso calc U . R 1.000000 . .
H H63B 1.009169 0.462673 0.681109 0.049000 Uiso calc U . R 1.000000 . .
H H63C 0.957283 0.510063 0.687452 0.049000 Uiso calc U . R 1.000000 . .
C C64 0.8482(2) 0.43663(13) 0.67176(16) 0.0331(8) Uani d . . . 1.000000 . .
H H64A 0.839855 0.462091 0.700361 0.050000 Uiso calc U . R 1.000000 . .
H H64B 0.891320 0.413299 0.699045 0.050000 Uiso calc U . R 1.000000 . .
H H64C 0.793519 0.419759 0.648606 0.050000 Uiso calc U . R 1.000000 . .
C C65 0.7704(2) 0.35476(11) 0.35307(14) 0.0218(6) Uani d . . . 1.000000 . .
C C66 0.8458(2) 0.34244(11) 0.34341(15) 0.0234(7) Uani d . . . 1.000000 . .
C C67 0.8362(2) 0.32254(13) 0.28168(16) 0.0317(8) Uani d . . . 1.000000 . .
H H67 0.886021 0.314639 0.272770 0.038000 Uiso calc U . R 1.000000 . .
C C68 0.7556(2) 0.31421(14) 0.23354(17) 0.0363(8) Uani d . . . 1.000000 . .
H H68 0.750352 0.301595 0.191436 0.044000 Uiso calc U . R 1.000000 . .
C C69 0.6825(2) 0.32413(12) 0.24628(16) 0.0307(7) Uani d . . . 1.000000 . .
H H69 0.627542 0.317096 0.213227 0.037000 Uiso calc U . R 1.000000 . .
C C70 0.6877(2) 0.34425(11) 0.30658(16) 0.0257(7) Uani d . . . 1.000000 . .
C C71 0.6049(2) 0.35187(12) 0.31940(17) 0.0289(7) Uani d . . . 1.000000 . .
H H71 0.618986 0.372121 0.360432 0.035000 Uiso calc U . R 1.000000 . .
C C72 0.5342(2) 0.37770(14) 0.26255(19) 0.0393(9) Uani d . . . 1.000000 . .
H H72A 0.555788 0.409088 0.254005 0.059000 Uiso calc U . R 1.000000 . .
H H72B 0.484144 0.383056 0.274753 0.059000 Uiso calc U . R 1.000000 . .
H H72C 0.517144 0.357565 0.222383 0.059000 Uiso calc U . R 1.000000 . .
C C73 0.5725(2) 0.30240(14) 0.3324(2) 0.0409(9) Uani d . . . 1.000000 . .
H H73A 0.561732 0.281247 0.293755 0.061000 Uiso calc U . R 1.000000 . .
H H73B 0.518897 0.306774 0.340086 0.061000 Uiso calc U . R 1.000000 . .
H H73C 0.616118 0.287476 0.371735 0.061000 Uiso calc U . R 1.000000 . .
C C74 0.9356(2) 0.34769(12) 0.39611(16) 0.0265(7) Uani d . . . 1.000000 . .
H H74 0.930035 0.361994 0.436673 0.032000 Uiso calc U . R 1.000000 . .
C C75 0.9789(3) 0.29771(14) 0.4151(2) 0.0487(11) Uani d . . . 1.000000 . .
H H75A 0.985159 0.282880 0.376134 0.073000 Uiso calc U . R 1.000000 . .
H H75B 0.943216 0.276694 0.430861 0.073000 Uiso calc U . R 1.000000 . .
H H75C 1.035872 0.301648 0.450536 0.073000 Uiso calc U . R 1.000000 . .
C C76 0.9908(2) 0.38203(15) 0.3737(2) 0.0411(9) Uani d . . . 1.000000 . .
H H76A 1.045766 0.387782 0.410786 0.062000 Uiso calc U . R 1.000000 . .
H H76B 0.960471 0.412999 0.359518 0.062000 Uiso calc U . R 1.000000 . .
H H76C 1.001801 0.367391 0.336493 0.062000 Uiso calc U . R 1.000000 . .
Cl Cl3 0.54828(10) 0.32184(6) 0.47662(8) 0.0719(4) Uani d . P D 0.864(2) A 1
Cl Cl4 0.58928(16) 0.38267(9) 0.59064(13) 0.0719(4) Uani d . P D 0.864(2) A 1
C C82 0.5841(4) 0.3235(2) 0.5617(3) 0.0597(15) Uani d . P D 0.864(2) A 1
H H82A 0.642014 0.308461 0.580892 0.072000 Uiso calc U P R 0.864(2) A 1
H H82B 0.544649 0.304250 0.576587 0.072000 Uiso calc U P R 0.864(2) A 1
Cl Cl3A 0.6055(7) 0.2999(4) 0.5316(5) 0.0719(4) Uani d . P D 0.136(2) A 2
Cl Cl4A 0.6014(11) 0.3929(6) 0.5922(9) 0.0719(4) Uani d . P D 0.136(2) A 2
C C82A 0.566(3) 0.3357(8) 0.576(2) 0.0597(15) Uani d . P D 0.136(2) A 2
H H82C 0.502387 0.337008 0.552671 0.072000 Uiso calc U P R 0.136(2) A 2
H H82D 0.577245 0.319443 0.619432 0.072000 Uiso calc U P R 0.136(2) A 2
S S1 0.89005(12) 0.27337(6) 0.63561(7) 0.0293(5) Uani d . P D 0.696(4) B 1
S S2 0.8132(2) 0.20786(9) 0.53163(16) 0.0320(6) Uani d . P D 0.696(4) B 1
F F1 0.9430(4) 0.3207(2) 0.5534(3) 0.0462(17) Uani d . P D 0.696(4) B 1
F F2 0.9838(3) 0.35132(13) 0.6521(3) 0.0458(10) Uani d . P D 0.696(4) B 1
F F3 1.0453(5) 0.2866(4) 0.6353(7) 0.044(3) Uani d . P D 0.696(4) B 1
F F4 0.7171(4) 0.1978(3) 0.6021(4) 0.0591(17) Uani d U P D 0.696(4) B 1
F F5 0.6865(4) 0.1477(3) 0.5192(5) 0.055(2) Uani d U P D 0.696(4) B 1
F F6 0.7989(4) 0.1373(2) 0.6069(4) 0.0517(17) Uani d U P D 0.696(4) B 1
O O1 0.8124(6) 0.3024(4) 0.6114(6) 0.034(2) Uani d . P D 0.696(4) B 1
O O2 0.9300(5) 0.2629(2) 0.7053(3) 0.0428(16) Uani d . P D 0.696(4) B 1
O O3 0.8440(8) 0.1740(3) 0.4949(4) 0.0408(16) Uani d . P D 0.696(4) B 1
O O4 0.7521(5) 0.2425(3) 0.4928(3) 0.0427(12) Uani d U P D 0.696(4) B 1
N N5 0.8892(3) 0.22605(19) 0.5936(3) 0.0340(11) Uani d . P . 0.696(4) B 1
C C77 0.9703(5) 0.3100(2) 0.6177(3) 0.0349(10) Uani d . P D 0.696(4) B 1
C C78 0.7487(5) 0.1706(3) 0.5669(4) 0.0349(10) Uani d . P D 0.696(4) B 1
S S1A 0.8909(4) 0.3031(2) 0.5914(3) 0.0276(17) Uani d . P D 0.144(2) C 2
S S2A 0.7824(5) 0.2245(3) 0.5388(4) 0.0320(6) Uani d . P D 0.144(2) C 2
F F1A 0.9659(15) 0.2689(10) 0.7116(13) 0.0428(16) Uani d . P D 0.144(2) C 2
F F2A 0.9972(13) 0.3429(7) 0.6991(10) 0.070(7) Uani d . P D 0.144(2) C 2
F F3A 1.051(2) 0.287(2) 0.6603(13) 0.067(16) Uani d . P D 0.144(2) C 2
F F4A 0.6858(19) 0.1980(14) 0.605(2) 0.058(8) Uani d U P D 0.144(2) C 2
F F5A 0.693(3) 0.1580(17) 0.5291(19) 0.070(12) Uani d U P D 0.144(2) C 2
F F6A 0.806(3) 0.1549(14) 0.623(2) 0.054(10) Uani d U P D 0.144(2) C 2
O O1A 0.822(3) 0.316(2) 0.613(4) 0.050(16) Uani d . P D 0.144(2) C 2
O O2A 0.918(2) 0.3374(10) 0.5528(19) 0.031(7) Uani d . P D 0.144(2) C 2
O O3A 0.8325(15) 0.1972(8) 0.5080(12) 0.0408(16) Uani d . P D 0.144(2) C 2
O O4A 0.7064(12) 0.2494(7) 0.4976(10) 0.0427(12) Uani d U P D 0.144(2) C 2
N N5A 0.8882(14) 0.2485(8) 0.5670(15) 0.038(6) Uani d . P . 0.144(2) C 2
C C77A 0.9805(14) 0.2997(6) 0.6699(11) 0.0349(10) Uani d . P D 0.144(2) C 2
C C78A 0.7430(19) 0.1816(15) 0.5824(16) 0.0349(10) Uani d . P D 0.144(2) C 2
S S1B 0.9322(5) 0.2551(3) 0.6445(3) 0.0285(18) Uani d . P D 0.155(4) D 3
S S2B 0.8037(12) 0.2191(5) 0.5232(10) 0.0320(6) Uani d . P D 0.155(4) D 3
F F1B 0.9597(11) 0.2904(8) 0.5427(8) 0.048(5) Uani d . P D 0.155(4) D 3
F F2B 0.9464(13) 0.3448(6) 0.6087(15) 0.058(6) Uani d . P D 0.155(4) D 3
F F3B 1.060(2) 0.3001(18) 0.632(2) 0.041(9) Uani d . P D 0.155(4) D 3
F F4B 0.7545(19) 0.2173(8) 0.6242(13) 0.073(7) Uani d U P D 0.155(4) D 3
F F5B 0.707(2) 0.1591(13) 0.5507(19) 0.078(11) Uani d U P D 0.155(4) D 3
F F6B 0.845(2) 0.1597(18) 0.628(2) 0.112(16) Uani d U P D 0.155(4) D 3
O O1B 0.9732(8) 0.2105(4) 0.6403(7) 0.027(4) Uani d . P D 0.155(4) D 3
O O2B 0.942(3) 0.2794(10) 0.7051(11) 0.0428(16) Uani d . P D 0.155(4) D 3
O O3B 0.845(4) 0.1771(16) 0.510(3) 0.0408(16) Uani d . P D 0.155(4) D 3
O O4B 0.738(3) 0.2503(15) 0.4784(18) 0.0427(12) Uani d U P D 0.155(4) D 3
N N5B 0.8292(13) 0.2583(6) 0.5974(9) 0.031(5) Uani d . P . 0.155(4) D 3
C C77B 0.974(2) 0.2996(9) 0.6062(11) 0.0349(10) Uani d . P D 0.155(4) D 3
C C78B 0.7757(16) 0.1839(9) 0.5891(14) 0.0349(10) Uani d . P D 0.155(4) D 3
Cl Cl1 0.17806(9) 0.32361(5) 0.33205(9) 0.0802(5) Uani d . . . 1.000000 . .
Cl Cl2 0.32553(8) 0.31629(4) 0.29398(7) 0.0607(3) Uani d . . . 1.000000 . .
C C81 0.2800(3) 0.29833(15) 0.3515(2) 0.0491(10) Uani d . . . 1.000000 . .
H H81A 0.275577 0.262418 0.351508 0.059000 Uiso calc U . R 1.000000 . .
H H81B 0.318090 0.308759 0.396718 0.059000 Uiso calc U . R 1.000000 . .
Cl Cl5 0.65768(8) 0.17185(5) 0.30529(8) 0.0703(4) Uani d . . . 1.000000 . .
Cl Cl6 0.83364(11) 0.18360(6) 0.31810(14) 0.1323(9) Uani d . . . 1.000000 . .
C C83 0.7507(3) 0.20760(15) 0.3364(2) 0.0537(11) Uani d . . . 1.000000 . .
H H83A 0.737495 0.240700 0.317314 0.064000 Uiso calc U . R 1.000000 . .
H H83B 0.768947 0.210418 0.385319 0.064000 Uiso calc U . R 1.000000 . .
Cl Cl7 1.12592(7) 0.20575(4) 0.54741(5) 0.0444(2) Uani d . . . 1.000000 . .
Cl Cl8 1.06932(9) 0.11280(4) 0.58000(6) 0.0607(3) Uani d . . . 1.000000 . .
C C84 1.0382(3) 0.16993(19) 0.5399(3) 0.0636(13) Uani d . . . 1.000000 . .
H H84A 1.003416 0.164536 0.492174 0.076000 Uiso calc U . R 1.000000 . .
H H84B 1.001617 0.187220 0.559578 0.076000 Uiso calc U . R 1.000000 . .
S S3 0.34235(6) 0.29065(4) 0.54344(5) 0.0397(2) Uani d . . . 1.000000 . .
O O5 0.37298(18) 0.32939(9) 0.51483(14) 0.0438(7) Uani d . . . 1.000000 . .
O O6 0.28159(19) 0.25779(9) 0.50101(14) 0.0467(7) Uani d . . . 1.000000 . .
O O7 0.34568(17) 0.19260(12) 0.62220(13) 0.0501(8) Uani d . . . 1.000000 . .
S S4 0.42045(10) 0.22880(6) 0.64792(8) 0.0277(5) Uani d . P . 0.530(3) E 1
F F7 0.2057(6) 0.3462(3) 0.5294(4) 0.0547(19) Uani d . P . 0.530(3) E 1
F F8 0.2441(5) 0.2995(2) 0.6149(4) 0.0585(19) Uani d . P . 0.530(3) E 1
F F9 0.3138(4) 0.36469(19) 0.6173(3) 0.0478(13) Uani d . P . 0.530(3) E 1
F F10 0.4682(5) 0.1853(3) 0.5598(4) 0.0482(17) Uani d . P . 0.530(3) E 1
F F11 0.5839(7) 0.2117(4) 0.6689(3) 0.048(2) Uani d . P . 0.530(3) E 1
F F12 0.5098(3) 0.15030(16) 0.6564(3) 0.0506(12) Uani d . P . 0.530(3) E 1
O O8 0.4609(4) 0.2356(3) 0.7170(3) 0.0364(15) Uani d . P . 0.530(3) E 1
N N6 0.4193(4) 0.2779(3) 0.6107(3) 0.0363(15) Uani d . P . 0.530(3) E 1
C C79 0.2701(9) 0.3287(4) 0.5787(7) 0.042(3) Uani d . P . 0.530(3) E 1
C C80 0.4965(4) 0.1933(3) 0.6250(4) 0.0356(16) Uani d . P . 0.530(3) E 1
S S4A 0.41758(11) 0.19934(6) 0.60167(8) 0.0245(5) Uani d . P . 0.470(3) E 2
F F7A 0.2266(9) 0.3387(4) 0.5620(6) 0.075(4) Uani d . P . 0.470(3) E 2
F F8A 0.2744(6) 0.2806(3) 0.6325(4) 0.058(2) Uani d . P . 0.470(3) E 2
F F9A 0.3544(5) 0.3431(2) 0.6391(3) 0.0657(18) Uani d . P . 0.470(3) E 2
F F10A 0.5036(4) 0.2256(2) 0.7251(3) 0.0421(15) Uani d . P . 0.470(3) E 2
F F11A 0.5713(7) 0.2141(5) 0.6412(4) 0.043(2) Uani d . P . 0.470(3) E 2
F F12A 0.5234(3) 0.15171(18) 0.7015(3) 0.0428(12) Uani d . P . 0.470(3) E 2
O O8A 0.4386(5) 0.1686(3) 0.5574(4) 0.0297(17) Uani d . P . 0.470(3) E 2
N N6A 0.4222(4) 0.2554(3) 0.5868(4) 0.0341(16) Uani d . P . 0.470(3) E 2
C C79A 0.2971(10) 0.3133(5) 0.5967(8) 0.042(3) Uani d . P . 0.470(3) E 2
C C80A 0.5138(5) 0.1972(3) 0.6784(4) 0.0316(17) Uani d . P . 0.470(3) E 2

loop_
_atom_site_aniso_label
_atom_site_aniso_U_11
_atom_site_aniso_U_22
_atom_site_aniso_U_33
_atom_site_aniso_U_12
_atom_site_aniso_U_13
_atom_site_aniso_U_23
B1 0.0221(17) 0.0151(16) 0.0213(16) -0.0031(13) 0.0107(14) 0.0020(13)
N1 0.0349(15) 0.0166(13) 0.0211(13) -0.0006(11) 0.0136(12) 0.0013(10)
N2 0.0235(13) 0.0173(13) 0.0189(12) -0.0008(10) 0.0084(11) 0.0009(10)
C1 0.0203(15) 0.0166(14) 0.0172(14) -0.0021(11) 0.0077(12) -0.0002(11)
C2 0.0253(16) 0.0146(14) 0.0195(14) 0.0011(12) 0.0100(13) 0.0006(11)
C3 0.0202(15) 0.0181(15) 0.0160(14) -0.0009(12) 0.0058(12) 0.0015(11)
C4 0.0258(17) 0.0167(15) 0.0270(16) -0.0023(13) 0.0052(14) -0.0031(13)
C5 0.0248(17) 0.0179(15) 0.0275(17) -0.0032(12) 0.0040(14) -0.0060(13)
C6 0.0164(15) 0.0245(16) 0.0211(15) -0.0020(12) 0.0059(12) -0.0027(12)
C7 0.0188(15) 0.0233(16) 0.0194(14) -0.0021(12) 0.0092(12) -0.0001(12)
C8 0.0187(15) 0.0216(16) 0.0235(15) 0.0001(12) 0.0060(13) -0.0005(12)
C9 0.0217(16) 0.0331(18) 0.0197(15) 0.0008(13) 0.0045(13) 0.0029(13)
C10 0.0233(16) 0.039(2) 0.0194(15) -0.0016(14) 0.0060(13) -0.0075(14)
C11 0.0229(16) 0.0285(18) 0.0262(16) -0.0008(13) 0.0059(14) -0.0080(14)
C12 0.0188(15) 0.0186(15) 0.0174(14) -0.0011(12) 0.0052(12) 0.0008(12)
C13 0.054(2) 0.0224(17) 0.0271(17) 0.0053(15) 0.0219(17) 0.0001(14)
C14 0.049(2) 0.0205(17) 0.0277(17) 0.0050(15) 0.0227(16) -0.0004(13)
C15 0.0386(19) 0.0160(15) 0.0197(15) -0.0031(13) 0.0124(14) 0.0005(12)
C16 0.0380(19) 0.0188(16) 0.0235(16) -0.0032(14) 0.0136(15) -0.0018(13)
C17 0.046(2) 0.0314(19) 0.0293(18) -0.0075(16) 0.0196(17) 0.0042(15)
C18 0.053(2) 0.036(2) 0.0249(18) -0.0072(17) 0.0134(17) 0.0069(15)
C19 0.044(2) 0.0271(18) 0.0255(17) -0.0018(16) 0.0069(16) 0.0057(14)
C20 0.0372(19) 0.0164(16) 0.0253(16) -0.0020(13) 0.0107(15) -0.0008(13)
C21 0.0352(19) 0.0252(18) 0.0370(19) 0.0059(14) 0.0169(16) 0.0043(15)
C22 0.035(2) 0.039(2) 0.052(2) 0.0016(17) 0.0164(19) -0.0024(18)
C23 0.056(3) 0.033(2) 0.045(2) 0.0133(18) 0.026(2) 0.0042(17)
C24 0.0358(19) 0.0228(17) 0.0312(18) -0.0056(14) 0.0132(15) 0.0025(14)
C25 0.041(2) 0.041(2) 0.051(2) -0.0009(17) 0.026(2) 0.0022(18)
C26 0.050(2) 0.029(2) 0.050(2) -0.0141(18) 0.006(2) 0.0025(18)
C27 0.0271(16) 0.0153(15) 0.0218(15) 0.0020(12) 0.0128(13) 0.0022(12)
C28 0.0283(17) 0.0245(17) 0.0206(15) 0.0018(13) 0.0117(13) 0.0001(13)
C29 0.041(2) 0.0266(18) 0.0219(16) -0.0003(15) 0.0111(15) 0.0042(13)
C30 0.051(2) 0.0223(18) 0.0299(18) -0.0057(16) 0.0120(17) 0.0069(14)
C31 0.040(2) 0.0305(19) 0.0287(18) -0.0119(15) 0.0099(16) -0.0010(15)
C32 0.0259(16) 0.0264(17) 0.0207(15) -0.0021(13) 0.0100(13) 0.0013(13)
C33 0.0240(16) 0.0277(17) 0.0271(17) -0.0043(13) 0.0093(14) 0.0029(14)
C34 0.0276(19) 0.052(2) 0.038(2) 0.0046(17) 0.0119(16) 0.0008(18)
C35 0.0299(18) 0.037(2) 0.0244(17) -0.0126(15) 0.0045(14) 0.0019(14)
C36 0.0315(18) 0.0273(17) 0.0185(15) -0.0034(14) 0.0095(14) 0.0001(13)
C37 0.050(2) 0.034(2) 0.0243(17) -0.0047(17) 0.0178(17) -0.0049(15)
C38 0.036(2) 0.044(2) 0.0188(16) -0.0011(16) 0.0073(15) 0.0077(15)
B2 0.0214(17) 0.0173(17) 0.0210(16) -0.0001(13) 0.0108(14) -0.0023(13)
N3 0.0190(12) 0.0175(13) 0.0174(12) -0.0016(10) 0.0069(10) -0.0012(10)
N4 0.0246(14) 0.0181(13) 0.0187(12) -0.0011(10) 0.0086(11) -0.0007(10)
C39 0.0168(14) 0.0230(16) 0.0201(14) 0.0024(12) 0.0078(12) 0.0017(12)
C40 0.0182(15) 0.0287(17) 0.0200(15) -0.0015(13) 0.0041(13) 0.0021(13)
C41 0.0222(16) 0.0364(19) 0.0210(16) -0.0046(14) 0.0034(13) -0.0015(14)
C42 0.0226(17) 0.041(2) 0.0224(16) -0.0015(15) 0.0017(14) 0.0108(15)
C43 0.0233(17) 0.0315(19) 0.0291(17) -0.0006(14) 0.0075(14) 0.0126(14)
C44 0.0172(15) 0.0255(17) 0.0236(15) 0.0003(12) 0.0076(13) 0.0031(13)
C45 0.0270(17) 0.0184(16) 0.0298(17) 0.0012(13) 0.0095(14) 0.0062(13)
C46 0.0241(16) 0.0181(15) 0.0274(16) 0.0009(12) 0.0069(14) 0.0033(13)
C47 0.0213(15) 0.0186(15) 0.0187(14) 0.0004(12) 0.0096(12) 0.0002(11)
C48 0.0220(15) 0.0174(15) 0.0174(14) -0.0022(12) 0.0098(12) -0.0004(11)
C49 0.0192(14) 0.0187(15) 0.0165(13) -0.0003(11) 0.0093(12) -0.0010(11)
C50 0.0163(14) 0.0190(15) 0.0154(14) 0.0001(11) 0.0040(11) -0.0022(11)
C51 0.0357(19) 0.0224(17) 0.0233(16) -0.0026(14) 0.0145(14) 0.0018(13)
C52 0.0383(19) 0.0196(16) 0.0246(16) -0.0060(14) 0.0152(15) 0.0032(13)
C53 0.0252(16) 0.0183(15) 0.0210(15) -0.0029(12) 0.0128(13) -0.0028(12)
C54 0.0288(17) 0.0218(16) 0.0189(15) -0.0003(13) 0.0115(13) 0.0016(12)
C55 0.040(2) 0.0264(18) 0.0207(16) -0.0009(15) 0.0099(15) -0.0037(13)
C56 0.055(2) 0.0239(18) 0.0315(19) 0.0088(16) 0.0170(18) -0.0038(14)
C57 0.038(2) 0.0319(19) 0.0247(17) 0.0124(15) 0.0085(15) 0.0014(14)
C58 0.0254(16) 0.0259(17) 0.0207(15) 0.0017(13) 0.0099(13) 0.0004(13)
C59 0.0225(16) 0.0311(18) 0.0257(16) 0.0044(13) 0.0091(14) 0.0006(14)
C60 0.0248(18) 0.048(2) 0.038(2) -0.0032(16) 0.0112(16) 0.0027(17)
C61 0.0294(18) 0.042(2) 0.0250(17) 0.0080(16) 0.0051(15) 0.0014(15)
C62 0.0294(17) 0.0262(17) 0.0176(15) -0.0013(13) 0.0093(13) -0.0015(12)
C63 0.0320(19) 0.042(2) 0.0233(16) -0.0007(16) 0.0091(15) -0.0081(15)
C64 0.042(2) 0.035(2) 0.0241(17) 0.0042(16) 0.0146(16) 0.0065(14)
C65 0.0297(17) 0.0173(15) 0.0186(15) -0.0003(12) 0.0093(13) 0.0002(12)
C66 0.0308(17) 0.0192(16) 0.0201(15) -0.0006(13) 0.0094(13) 0.0012(12)
C67 0.038(2) 0.0314(19) 0.0287(18) 0.0015(15) 0.0159(16) -0.0050(15)
C68 0.046(2) 0.040(2) 0.0212(17) -0.0002(17) 0.0112(16) -0.0070(15)
C69 0.0338(19) 0.0298(18) 0.0221(16) -0.0009(15) 0.0033(14) -0.0042(14)
C70 0.0306(18) 0.0210(16) 0.0237(16) -0.0024(13) 0.0083(14) 0.0004(13)
C71 0.0264(17) 0.0268(18) 0.0314(18) -0.0032(14) 0.0088(15) -0.0007(14)
C72 0.0268(19) 0.044(2) 0.044(2) -0.0018(16) 0.0095(17) 0.0083(18)
C73 0.036(2) 0.039(2) 0.047(2) -0.0081(17) 0.0139(18) 0.0037(18)
C74 0.0261(17) 0.0251(17) 0.0267(17) 0.0031(13) 0.0080(14) -0.0045(13)
C75 0.051(3) 0.031(2) 0.048(2) 0.0166(18) 0.001(2) -0.0065(18)
C76 0.035(2) 0.051(2) 0.044(2) -0.0072(18) 0.0225(18) -0.0102(18)
Cl3 0.0839(8) 0.0868(9) 0.0675(6) -0.0493(6) 0.0541(6) -0.0472(6)
Cl4 0.0839(8) 0.0868(9) 0.0675(6) -0.0493(6) 0.0541(6) -0.0472(6)
C82 0.054(4) 0.059(4) 0.087(4) 0.000(3) 0.051(3) 0.018(3)
Cl3A 0.0839(8) 0.0868(9) 0.0675(6) -0.0493(6) 0.0541(6) -0.0472(6)
Cl4A 0.0839(8) 0.0868(9) 0.0675(6) -0.0493(6) 0.0541(6) -0.0472(6)
C82A 0.054(4) 0.059(4) 0.087(4) 0.000(3) 0.051(3) 0.018(3)
S1 0.0364(11) 0.0292(8) 0.0280(7) 0.0047(7) 0.0185(7) 0.0051(6)
S2 0.0347(11) 0.0209(14) 0.0405(11) 0.0001(10) 0.0143(9) 0.0055(10)
F1 0.042(4) 0.063(5) 0.033(2) -0.010(3) 0.015(2) 0.013(4)
F2 0.045(3) 0.0283(19) 0.059(3) -0.0022(17) 0.015(2) -0.008(2)
F3 0.040(3) 0.046(5) 0.053(6) -0.001(3) 0.023(3) -0.011(4)
F4 0.053(5) 0.054(4) 0.092(4) 0.012(4) 0.051(4) 0.012(3)
F5 0.026(3) 0.040(4) 0.097(6) -0.017(2) 0.020(3) -0.004(3)
F6 0.043(3) 0.038(4) 0.073(4) 0.005(2) 0.020(3) 0.026(3)
O1 0.036(3) 0.034(6) 0.038(4) 0.009(4) 0.019(3) 0.003(4)
O2 0.056(4) 0.046(3) 0.0348(18) 0.021(3) 0.027(3) 0.017(2)
O3 0.049(2) 0.033(2) 0.046(5) -0.0118(19) 0.025(4) -0.016(3)
O4 0.063(4) 0.017(3) 0.036(4) 0.008(3) 0.005(3) 0.0165(19)
N5 0.035(3) 0.026(3) 0.045(3) -0.002(2) 0.019(2) -0.004(2)
C77 0.032(2) 0.033(3) 0.035(3) 0.001(2) 0.006(2) 0.000(2)
C78 0.032(2) 0.033(3) 0.035(3) 0.001(2) 0.006(2) 0.000(2)
S1A 0.044(4) 0.018(3) 0.025(3) -0.003(2) 0.018(3) -0.002(2)
S2A 0.0347(11) 0.0209(14) 0.0405(11) 0.0001(10) 0.0143(9) 0.0055(10)
F1A 0.056(4) 0.046(3) 0.0348(18) 0.021(3) 0.027(3) 0.017(2)
F2A 0.080(14) 0.073(14) 0.032(10) 0.037(11) -0.008(10) -0.018(10)
F3A 0.045(14) 0.12(3) 0.033(15) 0.063(18) 0.005(12) -0.007(18)
F4A 0.054(19) 0.050(13) 0.094(15) 0.020(14) 0.056(15) 0.003(10)
F5A 0.12(3) 0.047(19) 0.032(17) 0.039(17) 0.022(16) 0.012(15)
F6A 0.08(2) 0.029(18) 0.046(16) 0.020(16) 0.019(16) 0.024(13)
O1A 0.047(18) 0.04(3) 0.07(2) -0.008(16) 0.028(14) -0.02(2)
O2A 0.05(2) 0.017(12) 0.029(13) 0.000(10) 0.015(14) 0.014(10)
O3A 0.049(2) 0.033(2) 0.046(5) -0.0118(19) 0.025(4) -0.016(3)
O4A 0.063(4) 0.017(3) 0.036(4) 0.008(3) 0.005(3) 0.0165(19)
N5A 0.022(11) 0.013(11) 0.077(19) -0.003(9) 0.018(12) -0.003(11)
C77A 0.032(2) 0.033(3) 0.035(3) 0.001(2) 0.006(2) 0.000(2)
C78A 0.032(2) 0.033(3) 0.035(3) 0.001(2) 0.006(2) 0.000(2)
S1B 0.019(3) 0.040(4) 0.030(3) 0.010(3) 0.013(3) 0.010(3)
S2B 0.0347(11) 0.0209(14) 0.0405(11) 0.0001(10) 0.0143(9) 0.0055(10)
F1B 0.045(10) 0.061(12) 0.045(10) 0.014(10) 0.026(8) 0.025(10)
F2B 0.040(12) 0.030(10) 0.11(2) 0.001(8) 0.038(13) 0.004(12)
F3B 0.030(13) 0.05(2) 0.033(16) 0.010(12) -0.002(13) 0.015(13)
F4B 0.11(2) 0.068(15) 0.077(15) -0.018(12) 0.073(14) -0.001(11)
F5B 0.066(16) 0.054(17) 0.09(2) -0.044(13) 0.001(16) 0.035(16)
F6B 0.13(3) 0.10(3) 0.082(19) 0.02(3) 0.00(2) 0.023(16)
O1B 0.019(7) 0.020(7) 0.032(8) 0.010(6) -0.002(6) 0.007(6)
O2B 0.056(4) 0.046(3) 0.0348(18) 0.021(3) 0.027(3) 0.017(2)
O3B 0.049(2) 0.033(2) 0.046(5) -0.0118(19) 0.025(4) -0.016(3)
O4B 0.063(4) 0.017(3) 0.036(4) 0.008(3) 0.005(3) 0.0165(19)
N5B 0.038(11) 0.019(10) 0.022(9) -0.006(8) -0.005(9) -0.003(7)
C77B 0.032(2) 0.033(3) 0.035(3) 0.001(2) 0.006(2) 0.000(2)
C78B 0.032(2) 0.033(3) 0.035(3) 0.001(2) 0.006(2) 0.000(2)
Cl1 0.0597(8) 0.0580(8) 0.1396(14) -0.0115(6) 0.0564(9) -0.0315(8)
Cl2 0.0665(7) 0.0447(6) 0.0835(8) 0.0080(5) 0.0427(7) 0.0159(6)
C81 0.066(3) 0.039(2) 0.045(2) 0.001(2) 0.024(2) -0.0013(19)
Cl5 0.0528(7) 0.0587(8) 0.1022(10) 0.0115(6) 0.0322(7) 0.0024(7)
Cl6 0.0869(11) 0.0601(9) 0.288(3) -0.0324(8) 0.1141(16) -0.0815(13)
C83 0.078(3) 0.031(2) 0.060(3) 0.005(2) 0.036(3) -0.005(2)
Cl7 0.0520(6) 0.0397(5) 0.0455(5) 0.0053(4) 0.0229(5) 0.0036(4)
Cl8 0.0872(9) 0.0563(7) 0.0544(6) -0.0228(6) 0.0446(6) -0.0060(5)
C84 0.042(3) 0.082(4) 0.071(3) 0.004(2) 0.025(2) 0.005(3)
S3 0.0375(5) 0.0428(6) 0.0399(5) 0.0030(4) 0.0159(4) 0.0067(4)
O5 0.0507(17) 0.0350(15) 0.0478(16) 0.0069(12) 0.0209(14) 0.0076(12)
O6 0.0632(19) 0.0265(14) 0.0457(16) 0.0044(13) 0.0152(14) 0.0023(12)
O7 0.0359(15) 0.079(2) 0.0357(15) -0.0159(14) 0.0142(12) 0.0063(14)
S4 0.0295(9) 0.0291(9) 0.0269(8) 0.0000(6) 0.0135(7) -0.0049(6)
F7 0.044(4) 0.045(4) 0.073(5) 0.007(3) 0.019(4) -0.006(4)
F8 0.075(5) 0.036(4) 0.085(5) -0.007(3) 0.053(4) -0.006(3)
F9 0.052(3) 0.032(3) 0.063(3) -0.003(2) 0.026(3) -0.019(2)
F10 0.054(5) 0.059(5) 0.035(3) 0.014(3) 0.022(3) -0.005(3)
F11 0.029(4) 0.065(4) 0.045(4) -0.008(3) 0.008(4) -0.012(5)
F12 0.066(3) 0.029(2) 0.057(3) 0.013(2) 0.023(3) 0.009(2)
O8 0.045(4) 0.038(4) 0.029(3) -0.008(3) 0.017(3) -0.006(2)
N6 0.039(4) 0.028(4) 0.043(4) -0.001(3) 0.017(3) 0.002(3)
C79 0.049(9) 0.024(7) 0.058(8) 0.001(5) 0.027(7) -0.007(5)
C80 0.033(4) 0.036(4) 0.037(4) 0.005(3) 0.013(3) 0.000(3)
S4A 0.0290(10) 0.0216(9) 0.0245(9) 0.0020(7) 0.0119(7) -0.0006(7)
F7A 0.083(9) 0.057(6) 0.094(8) 0.037(5) 0.044(8) 0.006(6)
F8A 0.086(6) 0.037(5) 0.074(5) -0.001(3) 0.059(5) -0.001(4)
F9A 0.093(6) 0.044(4) 0.064(4) -0.013(4) 0.034(4) -0.025(3)
F10A 0.050(4) 0.046(4) 0.029(3) -0.008(3) 0.013(3) -0.017(2)
F11A 0.025(4) 0.055(4) 0.047(5) -0.002(3) 0.013(5) -0.007(5)
F12A 0.043(3) 0.041(3) 0.032(3) 0.001(2) 0.000(2) 0.007(2)
O8A 0.030(4) 0.034(4) 0.024(3) 0.005(3) 0.009(3) -0.004(3)
N6A 0.034(4) 0.026(4) 0.042(4) 0.001(3) 0.014(3) 0.006(3)
C79A 0.049(9) 0.024(7) 0.058(8) 0.001(5) 0.027(7) -0.007(5)
C80A 0.037(4) 0.029(4) 0.026(4) -0.005(3) 0.009(3) -0.002(3)

loop_
_atom_type_symbol
_atom_type_description
_atom_type_scat_dispersion_real
_atom_type_scat_dispersion_imag
_atom_type_scat_source
C C 0.0033 0.0016 'International Tables Vol C Tables 4.2.6.8 and 6.1.1.4'
H H 0.0000 0.0000 'International Tables Vol C Tables 4.2.6.8 and 6.1.1.4'
B B 0.0013 0.0007 'International Tables Vol C Tables 4.2.6.8 and 6.1.1.4'
Cl Cl 0.1484 0.1585 'International Tables Vol C Tables 4.2.6.8 and 6.1.1.4'
F F 0.0171 0.0103 'International Tables Vol C Tables 4.2.6.8 and 6.1.1.4'
N N 0.0061 0.0033 'International Tables Vol C Tables 4.2.6.8 and 6.1.1.4'
O O 0.0106 0.0060 'International Tables Vol C Tables 4.2.6.8 and 6.1.1.4'
S S 0.1246 0.1234 'International Tables Vol C Tables 4.2.6.8 and 6.1.1.4'

loop_
_geom_angle_atom_site_label_1
_geom_angle_atom_site_label_2
_geom_angle_atom_site_label_3
_geom_angle_site_symmetry_1
_geom_angle_site_symmetry_3
_geom_angle
_geom_angle_publ_flag
C7 B1 C1 3_656 . 126.1(3) ?
C7 B1 C12 3_656 . 121.1(3) ?
C1 B1 C12 . . 112.8(2) ?
C12 N1 C13 . . 109.8(2) ?
C12 N1 C15 . . 127.7(2) ?
C13 N1 C15 . . 121.2(3) ?
C12 N2 C14 . . 110.5(2) ?
C12 N2 C27 . . 123.8(2) ?
C14 N2 C27 . . 125.0(2) ?
C2 C1 C3 . 3_656 116.2(3) ?
C2 C1 B1 . . 118.0(3) ?
C3 C1 B1 3_656 . 125.7(3) ?
C3 C2 C1 . . 125.1(3) ?
C3 C2 H2 . . 117.400000 ?
C1 C2 H2 . . 117.400000 ?
C2 C3 C1 . 3_656 118.7(3) ?
C2 C3 C4 . . 115.4(3) ?
C1 C3 C4 3_656 . 125.9(3) ?
C5 C4 C3 . . 130.9(3) ?
C5 C4 H4 . . 114.500000 ?
C3 C4 H4 . . 114.500000 ?
C4 C5 C6 . . 132.0(3) ?
C4 C5 H5 . . 114.000000 ?
C6 C5 H5 . . 114.000000 ?
C11 C6 C7 . . 118.7(3) ?
C11 C6 C5 . . 114.9(3) ?
C7 C6 C5 . . 126.3(3) ?
C8 C7 C6 . . 117.0(3) ?
C8 C7 B1 . 3_656 117.9(3) ?
C6 C7 B1 . 3_656 125.1(3) ?
C9 C8 C7 . . 123.3(3) ?
C9 C8 H8 . . 118.300000 ?
C7 C8 H8 . . 118.300000 ?
C8 C9 C10 . . 119.0(3) ?
C8 C9 H9 . . 120.500000 ?
C10 C9 H9 . . 120.500000 ?
C11 C10 C9 . . 120.0(3) ?
C11 C10 H10 . . 120.000000 ?
C9 C10 H10 . . 120.000000 ?
C10 C11 C6 . . 121.9(3) ?
C10 C11 H11 . . 119.000000 ?
C6 C11 H11 . . 119.000000 ?
N2 C12 N1 . . 105.2(2) ?
N2 C12 B1 . . 119.0(2) ?
N1 C12 B1 . . 135.1(3) ?
C14 C13 N1 . . 107.5(3) ?
C14 C13 H13 . . 126.300000 ?
N1 C13 H13 . . 126.300000 ?
C13 C14 N2 . . 107.0(3) ?
C13 C14 H14 . . 126.500000 ?
N2 C14 H14 . . 126.500000 ?
C16 C15 C20 . . 123.6(3) ?
C16 C15 N1 . . 120.4(3) ?
C20 C15 N1 . . 115.9(3) ?
C15 C16 C17 . . 116.6(3) ?
C15 C16 C24 . . 124.2(3) ?
C17 C16 C24 . . 119.2(3) ?
C18 C17 C16 . . 121.2(3) ?
C18 C17 H17 . . 119.400000 ?
C16 C17 H17 . . 119.400000 ?
C17 C18 C19 . . 120.6(3) ?
C17 C18 H18 . . 119.700000 ?
C19 C18 H18 . . 119.700000 ?
C18 C19 C20 . . 120.8(3) ?
C18 C19 H19 . . 119.600000 ?
C20 C19 H19 . . 119.600000 ?
C19 C20 C15 . . 117.1(3) ?
C19 C20 C21 . . 119.3(3) ?
C15 C20 C21 . . 123.7(3) ?
C20 C21 C23 . . 110.1(3) ?
C20 C21 C22 . . 112.6(3) ?
C23 C21 C22 . . 110.0(3) ?
C20 C21 H21 . . 108.000000 ?
C23 C21 H21 . . 108.000000 ?
C22 C21 H21 . . 108.000000 ?
C21 C22 H22A . . 109.500000 ?
C21 C22 H22B . . 109.500000 ?
H22A C22 H22B . . 109.500000 ?
C21 C22 H22C . . 109.500000 ?
H22A C22 H22C . . 109.500000 ?
H22B C22 H22C . . 109.500000 ?
C21 C23 H23A . . 109.500000 ?
C21 C23 H23B . . 109.500000 ?
H23A C23 H23B . . 109.500000 ?
C21 C23 H23C . . 109.500000 ?
H23A C23 H23C . . 109.500000 ?
H23B C23 H23C . . 109.500000 ?
C16 C24 C26 . . 110.4(3) ?
C16 C24 C25 . . 111.7(3) ?
C26 C24 C25 . . 111.0(3) ?
C16 C24 H24 . . 107.900000 ?
C26 C24 H24 . . 107.900000 ?
C25 C24 H24 . . 107.900000 ?
C24 C25 H25A . . 109.500000 ?
C24 C25 H25B . . 109.500000 ?
H25A C25 H25B . . 109.500000 ?
C24 C25 H25C . . 109.500000 ?
H25A C25 H25C . . 109.500000 ?
H25B C25 H25C . . 109.500000 ?
C24 C26 H26A . . 109.500000 ?
C24 C26 H26B . . 109.500000 ?
H26A C26 H26B . . 109.500000 ?
C24 C26 H26C . . 109.500000 ?
H26A C26 H26C . . 109.500000 ?
H26B C26 H26C . . 109.500000 ?
C32 C27 C28 . . 123.7(3) ?
C32 C27 N2 . . 117.5(3) ?
C28 C27 N2 . . 118.8(3) ?
C29 C28 C27 . . 116.3(3) ?
C29 C28 C36 . . 119.9(3) ?
C27 C28 C36 . . 123.8(3) ?
C30 C29 C28 . . 121.8(3) ?
C30 C29 H29 . . 119.100000 ?
C28 C29 H29 . . 119.100000 ?
C29 C30 C31 . . 120.3(3) ?
C29 C30 H30 . . 119.900000 ?
C31 C30 H30 . . 119.900000 ?
C30 C31 C32 . . 121.1(3) ?
C30 C31 H31 . . 119.400000 ?
C32 C31 H31 . . 119.400000 ?
C31 C32 C27 . . 116.7(3) ?
C31 C32 C33 . . 119.8(3) ?
C27 C32 C33 . . 123.2(3) ?
C35 C33 C32 . . 113.7(3) ?
C35 C33 C34 . . 110.9(3) ?
C32 C33 C34 . . 109.3(3) ?
C35 C33 H33 . . 107.600000 ?
C32 C33 H33 . . 107.600000 ?
C34 C33 H33 . . 107.600000 ?
C33 C34 H34A . . 109.500000 ?
C33 C34 H34B . . 109.500000 ?
H34A C34 H34B . . 109.500000 ?
C33 C34 H34C . . 109.500000 ?
H34A C34 H34C . . 109.500000 ?
H34B C34 H34C . . 109.500000 ?
C33 C35 H35A . . 109.500000 ?
C33 C35 H35B . . 109.500000 ?
H35A C35 H35B . . 109.500000 ?
C33 C35 H35C . . 109.500000 ?
H35A C35 H35C . . 109.500000 ?
H35B C35 H35C . . 109.500000 ?
C38 C36 C28 . . 111.9(3) ?
C38 C36 C37 . . 109.7(3) ?
C28 C36 C37 . . 110.2(3) ?
C38 C36 H36 . . 108.300000 ?
C28 C36 H36 . . 108.300000 ?
C37 C36 H36 . . 108.300000 ?
C36 C37 H37A . . 109.500000 ?
C36 C37 H37B . . 109.500000 ?
H37A C37 H37B . . 109.500000 ?
C36 C37 H37C . . 109.500000 ?
H37A C37 H37C . . 109.500000 ?
H37B C37 H37C . . 109.500000 ?
C36 C38 H38A . . 109.500000 ?
C36 C38 H38B . . 109.500000 ?
H38A C38 H38B . . 109.500000 ?
C36 C38 H38C . . 109.500000 ?
H38A C38 H38C . . 109.500000 ?
H38B C38 H38C . . 109.500000 ?
C39 B2 C49 . 3_766 126.0(3) ?
C39 B2 C50 . . 121.1(3) ?
C49 B2 C50 3_766 . 112.8(2) ?
C50 N3 C51 . . 110.2(2) ?
C50 N3 C53 . . 123.6(2) ?
C51 N3 C53 . . 125.5(2) ?
C50 N4 C52 . . 109.3(2) ?
C50 N4 C65 . . 127.7(2) ?
C52 N4 C65 . . 122.0(2) ?
C40 C39 C44 . . 116.7(3) ?
C40 C39 B2 . . 117.6(3) ?
C44 C39 B2 . . 125.7(3) ?
C41 C40 C39 . . 123.1(3) ?
C41 C40 H40 . . 118.400000 ?
C39 C40 H40 . . 118.400000 ?
C40 C41 C42 . . 119.3(3) ?
C40 C41 H41 . . 120.400000 ?
C42 C41 H41 . . 120.400000 ?
C43 C42 C41 . . 119.7(3) ?
C43 C42 H42 . . 120.100000 ?
C41 C42 H42 . . 120.100000 ?
C42 C43 C44 . . 122.0(3) ?
C42 C43 H43 . . 119.000000 ?
C44 C43 H43 . . 119.000000 ?
C43 C44 C39 . . 119.2(3) ?
C43 C44 C45 . . 114.9(3) ?
C39 C44 C45 . . 125.8(3) ?
C46 C45 C44 . . 132.3(3) ?
C46 C45 H45 . . 113.900000 ?
C44 C45 H45 . . 113.900000 ?
C45 C46 C47 . . 130.8(3) ?
C45 C46 H46 . . 114.600000 ?
C47 C46 H46 . . 114.600000 ?
C48 C47 C49 . 3_766 118.4(3) ?
C48 C47 C46 . . 115.5(3) ?
C49 C47 C46 3_766 . 126.0(3) ?
C49 C48 C47 . . 125.2(3) ?
C49 C48 H48 . . 117.400000 ?
C47 C48 H48 . . 117.400000 ?
C48 C49 C47 . 3_766 116.4(3) ?
C48 C49 B2 . 3_766 117.7(3) ?
C47 C49 B2 3_766 3_766 125.7(3) ?
N3 C50 N4 . . 105.7(2) ?
N3 C50 B2 . . 118.6(2) ?
N4 C50 B2 . . 135.3(2) ?
C52 C51 N3 . . 107.3(3) ?
C52 C51 H51 . . 126.300000 ?
N3 C51 H51 . . 126.300000 ?
C51 C52 N4 . . 107.5(3) ?
C51 C52 H52 . . 126.200000 ?
N4 C52 H52 . . 126.200000 ?
C54 C53 C58 . . 123.2(3) ?
C54 C53 N3 . . 119.2(3) ?
C58 C53 N3 . . 117.6(3) ?
C55 C54 C53 . . 116.7(3) ?
C55 C54 C62 . . 119.8(3) ?
C53 C54 C62 . . 123.5(3) ?
C56 C55 C54 . . 121.5(3) ?
C56 C55 H55 . . 119.300000 ?
C54 C55 H55 . . 119.300000 ?
C57 C56 C55 . . 120.2(3) ?
C57 C56 H56 . . 119.900000 ?
C55 C56 H56 . . 119.900000 ?
C56 C57 C58 . . 121.4(3) ?
C56 C57 H57 . . 119.300000 ?
C58 C57 H57 . . 119.300000 ?
C57 C58 C53 . . 116.9(3) ?
C57 C58 C59 . . 120.0(3) ?
C53 C58 C59 . . 122.7(3) ?
C61 C59 C58 . . 113.9(3) ?
C61 C59 C60 . . 110.7(3) ?
C58 C59 C60 . . 109.2(3) ?
C61 C59 H59 . . 107.600000 ?
C58 C59 H59 . . 107.600000 ?
C60 C59 H59 . . 107.600000 ?
C59 C60 H60A . . 109.500000 ?
C59 C60 H60B . . 109.500000 ?
H60A C60 H60B . . 109.500000 ?
C59 C60 H60C . . 109.500000 ?
H60A C60 H60C . . 109.500000 ?
H60B C60 H60C . . 109.500000 ?
C59 C61 H61A . . 109.500000 ?
C59 C61 H61B . . 109.500000 ?
H61A C61 H61B . . 109.500000 ?
C59 C61 H61C . . 109.500000 ?
H61A C61 H61C . . 109.500000 ?
H61B C61 H61C . . 109.500000 ?
C54 C62 C63 . . 112.3(3) ?
C54 C62 C64 . . 110.3(3) ?
C63 C62 C64 . . 109.7(3) ?
C54 C62 H62 . . 108.100000 ?
C63 C62 H62 . . 108.100000 ?
C64 C62 H62 . . 108.100000 ?
C62 C63 H63A . . 109.500000 ?
C62 C63 H63B . . 109.500000 ?
H63A C63 H63B . . 109.500000 ?
C62 C63 H63C . . 109.500000 ?
H63A C63 H63C . . 109.500000 ?
H63B C63 H63C . . 109.500000 ?
C62 C64 H64A . . 109.500000 ?
C62 C64 H64B . . 109.500000 ?
H64A C64 H64B . . 109.500000 ?
C62 C64 H64C . . 109.500000 ?
H64A C64 H64C . . 109.500000 ?
H64B C64 H64C . . 109.500000 ?
C66 C65 C70 . . 123.1(3) ?
C66 C65 N4 . . 120.2(3) ?
C70 C65 N4 . . 116.7(3) ?
C65 C66 C67 . . 117.0(3) ?
C65 C66 C74 . . 124.1(3) ?
C67 C66 C74 . . 118.9(3) ?
C68 C67 C66 . . 121.1(3) ?
C68 C67 H67 . . 119.500000 ?
C66 C67 H67 . . 119.500000 ?
C69 C68 C67 . . 120.3(3) ?
C69 C68 H68 . . 119.900000 ?
C67 C68 H68 . . 119.900000 ?
C68 C69 C70 . . 121.4(3) ?
C68 C69 H69 . . 119.300000 ?
C70 C69 H69 . . 119.300000 ?
C69 C70 C65 . . 116.9(3) ?
C69 C70 C71 . . 119.1(3) ?
C65 C70 C71 . . 124.0(3) ?
C72 C71 C70 . . 113.4(3) ?
C72 C71 C73 . . 110.0(3) ?
C70 C71 C73 . . 108.7(3) ?
C72 C71 H71 . . 108.200000 ?
C70 C71 H71 . . 108.200000 ?
C73 C71 H71 . . 108.200000 ?
C71 C72 H72A . . 109.500000 ?
C71 C72 H72B . . 109.500000 ?
H72A C72 H72B . . 109.500000 ?
C71 C72 H72C . . 109.500000 ?
H72A C72 H72C . . 109.500000 ?
H72B C72 H72C . . 109.500000 ?
C71 C73 H73A . . 109.500000 ?
C71 C73 H73B . . 109.500000 ?
H73A C73 H73B . . 109.500000 ?
C71 C73 H73C . . 109.500000 ?
H73A C73 H73C . . 109.500000 ?
H73B C73 H73C . . 109.500000 ?
C66 C74 C76 . . 111.6(3) ?
C66 C74 C75 . . 110.6(3) ?
C76 C74 C75 . . 111.0(3) ?
C66 C74 H74 . . 107.800000 ?
C76 C74 H74 . . 107.800000 ?
C75 C74 H74 . . 107.800000 ?
C74 C75 H75A . . 109.500000 ?
C74 C75 H75B . . 109.500000 ?
H75A C75 H75B . . 109.500000 ?
C74 C75 H75C . . 109.500000 ?
H75A C75 H75C . . 109.500000 ?
H75B C75 H75C . . 109.500000 ?
C74 C76 H76A . . 109.500000 ?
C74 C76 H76B . . 109.500000 ?
H76A C76 H76B . . 109.500000 ?
C74 C76 H76C . . 109.500000 ?
H76A C76 H76C . . 109.500000 ?
H76B C76 H76C . . 109.500000 ?
Cl3 C82 Cl4 . . 111.3(3) ?
Cl3 C82 H82A . . 109.400000 ?
Cl4 C82 H82A . . 109.400000 ?
Cl3 C82 H82B . . 109.400000 ?
Cl4 C82 H82B . . 109.400000 ?
H82A C82 H82B . . 108.000000 ?
Cl4A C82A Cl3A . . 118.8(16) ?
Cl4A C82A H82C . . 107.600000 ?
Cl3A C82A H82C . . 107.600000 ?
Cl4A C82A H82D . . 107.600000 ?
Cl3A C82A H82D . . 107.600000 ?
H82C C82A H82D . . 107.100000 ?
O2 S1 O1 . . 119.5(5) ?
O2 S1 N5 . . 110.0(4) ?
O1 S1 N5 . . 115.6(5) ?
O2 S1 C77 . . 104.2(3) ?
O1 S1 C77 . . 104.5(5) ?
N5 S1 C77 . . 100.3(3) ?
O4 S2 O3 . . 115.6(6) ?
O4 S2 N5 . . 118.2(5) ?
O3 S2 N5 . . 110.0(5) ?
O4 S2 C78 . . 102.4(4) ?
O3 S2 C78 . . 105.0(6) ?
N5 S2 C78 . . 103.7(3) ?
S2 N5 S1 . . 126.3(3) ?
F1 C77 F2 . . 108.6(6) ?
F1 C77 F3 . . 108.7(8) ?
F2 C77 F3 . . 108.0(7) ?
F1 C77 S1 . . 110.8(5) ?
F2 C77 S1 . . 109.5(4) ?
F3 C77 S1 . . 111.1(6) ?
F4 C78 F5 . . 110.8(8) ?
F4 C78 F6 . . 108.0(7) ?
F5 C78 F6 . . 107.6(8) ?
F4 C78 S2 . . 110.6(6) ?
F5 C78 S2 . . 110.6(6) ?
F6 C78 S2 . . 109.2(6) ?
O1A S1A O2A . . 120.(3) ?
O1A S1A N5A . . 114.(3) ?
O2A S1A N5A . . 113.7(18) ?
O1A S1A C77A . . 101.(3) ?
O2A S1A C77A . . 104.7(18) ?
N5A S1A C77A . . 100.1(12) ?
O4A S2A O3A . . 119.3(15) ?
O4A S2A N5A . . 125.3(13) ?
O3A S2A N5A . . 71.2(13) ?
O4A S2A C78A . . 103.3(13) ?
O3A S2A C78A . . 107.1(15) ?
N5A S2A C78A . . 125.8(14) ?
S1A N5A S2A . . 111.5(12) ?
F2A C77A F1A . . 108.(2) ?
F2A C77A F3A . . 106.(3) ?
F1A C77A F3A . . 110.(3) ?
F2A C77A S1A . . 110.9(15) ?
F1A C77A S1A . . 112.1(17) ?
F3A C77A S1A . . 109.9(17) ?
F4A C78A F5A . . 101.(4) ?
F4A C78A F6A . . 117.(4) ?
F5A C78A F6A . . 114.(4) ?
F4A C78A S2A . . 116.(3) ?
F5A C78A S2A . . 96.(3) ?
F6A C78A S2A . . 111.(3) ?
O1B S1B O2B . . 124.9(16) ?
O1B S1B N5B . . 115.1(9) ?
O2B S1B N5B . . 106.0(18) ?
O1B S1B C77B . . 106.3(9) ?
O2B S1B C77B . . 100.5(15) ?
N5B S1B C77B . . 100.2(11) ?
O3B S2B O4B . . 131.(3) ?
O3B S2B N5B . . 132.(3) ?
O4B S2B N5B . . 96.(2) ?
O3B S2B C78B . . 91.(3) ?
O4B S2B C78B . . 117.(2) ?
N5B S2B C78B . . 71.8(11) ?
S1B N5B S2B . . 110.8(12) ?
F3B C77B F1B . . 100.(3) ?
F3B C77B F2B . . 108.(3) ?
F1B C77B F2B . . 107.(2) ?
F3B C77B S1B . . 111.(2) ?
F1B C77B S1B . . 114.(2) ?
F2B C77B S1B . . 115.0(19) ?
F6B C78B F4B . . 110.(4) ?
F6B C78B F5B . . 119.(3) ?
F4B C78B F5B . . 111.(3) ?
F6B C78B S2B . . 109.(3) ?
F4B C78B S2B . . 105.9(19) ?
F5B C78B S2B . . 101.(2) ?
Cl1 C81 Cl2 . . 111.3(2) ?
Cl1 C81 H81A . . 109.400000 ?
Cl2 C81 H81A . . 109.400000 ?
Cl1 C81 H81B . . 109.400000 ?
Cl2 C81 H81B . . 109.400000 ?
H81A C81 H81B . . 108.000000 ?
Cl6 C83 Cl5 . . 112.1(2) ?
Cl6 C83 H83A . . 109.200000 ?
Cl5 C83 H83A . . 109.200000 ?
Cl6 C83 H83B . . 109.200000 ?
Cl5 C83 H83B . . 109.200000 ?
H83A C83 H83B . . 107.900000 ?
Cl7 C84 Cl8 . . 112.1(3) ?
Cl7 C84 H84A . . 109.200000 ?
Cl8 C84 H84A . . 109.200000 ?
Cl7 C84 H84B . . 109.200000 ?
Cl8 C84 H84B . . 109.200000 ?
H84A C84 H84B . . 107.900000 ?
O6 S3 O5 . . 118.96(17) ?
O6 S3 N6 . . 126.6(3) ?
O5 S3 N6 . . 105.5(3) ?
O6 S3 N6A . . 103.2(3) ?
O5 S3 N6A . . 110.1(3) ?
O6 S3 C79A . . 106.2(6) ?
O5 S3 C79A . . 110.2(5) ?
N6A S3 C79A . . 107.5(5) ?
O6 S3 C79 . . 101.4(4) ?
O5 S3 C79 . . 98.5(4) ?
N6 S3 C79 . . 99.6(5) ?
O8 S4 O7 . . 118.3(3) ?
O8 S4 N6 . . 110.1(4) ?
O7 S4 N6 . . 121.4(3) ?
O8 S4 C80 . . 104.9(4) ?
O7 S4 C80 . . 96.5(3) ?
N6 S4 C80 . . 101.2(3) ?
S4 N6 S3 . . 121.0(4) ?
F7 C79 F8 . . 111.2(12) ?
F7 C79 F9 . . 109.7(10) ?
F8 C79 F9 . . 108.0(11) ?
F7 C79 S3 . . 108.7(9) ?
F8 C79 S3 . . 107.5(8) ?
F9 C79 S3 . . 111.7(9) ?
F10 C80 F12 . . 108.6(6) ?
F10 C80 F11 . . 127.0(7) ?
F12 C80 F11 . . 92.2(6) ?
F10 C80 S4 . . 112.0(5) ?
F12 C80 S4 . . 109.5(5) ?
F11 C80 S4 . . 105.2(6) ?
O8A S4A O7 . . 125.5(3) ?
O8A S4A N6A . . 113.4(4) ?
O7 S4A N6A . . 107.4(3) ?
O8A S4A C80A . . 103.8(4) ?
O7 S4A C80A . . 105.4(3) ?
N6A S4A C80A . . 97.0(4) ?
S4A N6A S3 . . 127.1(5) ?
F9A C79A F8A . . 107.4(12) ?
F9A C79A F7A . . 108.8(12) ?
F8A C79A F7A . . 107.2(15) ?
F9A C79A S3 . . 107.6(11) ?
F8A C79A S3 . . 116.3(9) ?
F7A C79A S3 . . 109.4(13) ?
F12A C80A F10A . . 107.0(7) ?
F12A C80A F11A . . 117.9(7) ?
F10A C80A F11A . . 120.3(7) ?
F12A C80A S4A . . 108.1(5) ?
F10A C80A S4A . . 110.5(6) ?
F11A C80A S4A . . 91.4(5) ?

loop_
_geom_bond_atom_site_label_1
_geom_bond_atom_site_label_2
_geom_bond_site_symmetry_2
_geom_bond_distance
_geom_bond_publ_flag
B1 C7 3_656 1.539(4) ?
B1 C1 . 1.546(4) ?
B1 C12 . 1.616(4) ?
N1 C12 . 1.362(4) ?
N1 C13 . 1.379(4) ?
N1 C15 . 1.459(4) ?
N2 C12 . 1.358(4) ?
N2 C14 . 1.373(4) ?
N2 C27 . 1.455(4) ?
C1 C2 . 1.400(4) ?
C1 C3 3_656 1.425(4) ?
C2 C3 . 1.399(4) ?
C2 H2 . 0.950000 ?
C3 C4 . 1.449(4) ?
C4 C5 . 1.338(4) ?
C4 H4 . 0.950000 ?
C5 C6 . 1.449(4) ?
C5 H5 . 0.950000 ?
C6 C11 . 1.415(4) ?
C6 C7 . 1.421(4) ?
C7 C8 . 1.406(4) ?
C8 C9 . 1.380(4) ?
C8 H8 . 0.950000 ?
C9 C10 . 1.385(5) ?
C9 H9 . 0.950000 ?
C10 C11 . 1.370(5) ?
C10 H10 . 0.950000 ?
C11 H11 . 0.950000 ?
C13 C14 . 1.345(5) ?
C13 H13 . 0.950000 ?
C14 H14 . 0.950000 ?
C15 C16 . 1.395(4) ?
C15 C20 . 1.401(5) ?
C16 C17 . 1.401(4) ?
C16 C24 . 1.509(5) ?
C17 C18 . 1.377(5) ?
C17 H17 . 0.950000 ?
C18 C19 . 1.385(5) ?
C18 H18 . 0.950000 ?
C19 C20 . 1.394(4) ?
C19 H19 . 0.950000 ?
C20 C21 . 1.523(5) ?
C21 C23 . 1.535(5) ?
C21 C22 . 1.538(5) ?
C21 H21 . 1.000000 ?
C22 H22A . 0.980000 ?
C22 H22B . 0.980000 ?
C22 H22C . 0.980000 ?
C23 H23A . 0.980000 ?
C23 H23B . 0.980000 ?
C23 H23C . 0.980000 ?
C24 C26 . 1.525(5) ?
C24 C25 . 1.526(5) ?
C24 H24 . 1.000000 ?
C25 H25A . 0.980000 ?
C25 H25B . 0.980000 ?
C25 H25C . 0.980000 ?
C26 H26A . 0.980000 ?
C26 H26B . 0.980000 ?
C26 H26C . 0.980000 ?
C27 C32 . 1.400(4) ?
C27 C28 . 1.400(4) ?
C28 C29 . 1.394(4) ?
C28 C36 . 1.523(4) ?
C29 C30 . 1.370(5) ?
C29 H29 . 0.950000 ?
C30 C31 . 1.385(5) ?
C30 H30 . 0.950000 ?
C31 C32 . 1.389(5) ?
C31 H31 . 0.950000 ?
C32 C33 . 1.524(4) ?
C33 C35 . 1.522(5) ?
C33 C34 . 1.532(5) ?
C33 H33 . 1.000000 ?
C34 H34A . 0.980000 ?
C34 H34B . 0.980000 ?
C34 H34C . 0.980000 ?
C35 H35A . 0.980000 ?
C35 H35B . 0.980000 ?
C35 H35C . 0.980000 ?
C36 C38 . 1.522(5) ?
C36 C37 . 1.536(4) ?
C36 H36 . 1.000000 ?
C37 H37A . 0.980000 ?
C37 H37B . 0.980000 ?
C37 H37C . 0.980000 ?
C38 H38A . 0.980000 ?
C38 H38B . 0.980000 ?
C38 H38C . 0.980000 ?
B2 C39 . 1.534(4) ?
B2 C49 3_766 1.555(4) ?
B2 C50 . 1.620(4) ?
N3 C50 . 1.354(4) ?
N3 C51 . 1.369(4) ?
N3 C53 . 1.452(4) ?
N4 C50 . 1.360(4) ?
N4 C52 . 1.382(4) ?
N4 C65 . 1.460(4) ?
C39 C40 . 1.411(4) ?
C39 C44 . 1.418(4) ?
C40 C41 . 1.378(4) ?
C40 H40 . 0.950000 ?
C41 C42 . 1.386(5) ?
C41 H41 . 0.950000 ?
C42 C43 . 1.369(5) ?
C42 H42 . 0.950000 ?
C43 C44 . 1.409(4) ?
C43 H43 . 0.950000 ?
C44 C45 . 1.451(4) ?
C45 C46 . 1.347(4) ?
C45 H45 . 0.950000 ?
C46 C47 . 1.444(4) ?
C46 H46 . 0.950000 ?
C47 C48 . 1.403(4) ?
C47 C49 3_766 1.422(4) ?
C48 C49 . 1.400(4) ?
C48 H48 . 0.950000 ?
C51 C52 . 1.339(4) ?
C51 H51 . 0.950000 ?
C52 H52 . 0.950000 ?
C53 C54 . 1.399(4) ?
C53 C58 . 1.401(4) ?
C54 C55 . 1.390(4) ?
C54 C62 . 1.524(4) ?
C55 C56 . 1.380(5) ?
C55 H55 . 0.950000 ?
C56 C57 . 1.376(5) ?
C56 H56 . 0.950000 ?
C57 C58 . 1.388(5) ?
C57 H57 . 0.950000 ?
C58 C59 . 1.525(4) ?
C59 C61 . 1.521(5) ?
C59 C60 . 1.539(4) ?
C59 H59 . 1.000000 ?
C60 H60A . 0.980000 ?
C60 H60B . 0.980000 ?
C60 H60C . 0.980000 ?
C61 H61A . 0.980000 ?
C61 H61B . 0.980000 ?
C61 H61C . 0.980000 ?
C62 C63 . 1.528(5) ?
C62 C64 . 1.531(4) ?
C62 H62 . 1.000000 ?
C63 H63A . 0.980000 ?
C63 H63B . 0.980000 ?
C63 H63C . 0.980000 ?
C64 H64A . 0.980000 ?
C64 H64B . 0.980000 ?
C64 H64C . 0.980000 ?
C65 C66 . 1.397(4) ?
C65 C70 . 1.403(4) ?
C66 C67 . 1.399(4) ?
C66 C74 . 1.515(4) ?
C67 C68 . 1.380(5) ?
C67 H67 . 0.950000 ?
C68 C69 . 1.379(5) ?
C68 H68 . 0.950000 ?
C69 C70 . 1.393(4) ?
C69 H69 . 0.950000 ?
C70 C71 . 1.528(4) ?
C71 C72 . 1.526(5) ?
C71 C73 . 1.529(5) ?
C71 H71 . 1.000000 ?
C72 H72A . 0.980000 ?
C72 H72B . 0.980000 ?
C72 H72C . 0.980000 ?
C73 H73A . 0.980000 ?
C73 H73B . 0.980000 ?
C73 H73C . 0.980000 ?
C74 C76 . 1.523(5) ?
C74 C75 . 1.536(5) ?
C74 H74 . 1.000000 ?
C75 H75A . 0.980000 ?
C75 H75B . 0.980000 ?
C75 H75C . 0.980000 ?
C76 H76A . 0.980000 ?
C76 H76B . 0.980000 ?
C76 H76C . 0.980000 ?
Cl3 C82 . 1.714(6) ?
Cl4 C82 . 1.734(6) ?
C82 H82A . 0.990000 ?
C82 H82B . 0.990000 ?
Cl3A C82A . 1.683(15) ?
Cl4A C82A . 1.671(16) ?
C82A H82C . 0.990000 ?
C82A H82D . 0.990000 ?
S1 O2 . 1.433(6) ?
S1 O1 . 1.445(8) ?
S1 N5 . 1.585(5) ?
S1 C77 . 1.834(8) ?
S2 O4 . 1.419(4) ?
S2 O3 . 1.442(5) ?
S2 N5 . 1.545(6) ?
S2 C78 . 1.851(9) ?
F1 C77 . 1.327(7) ?
F2 C77 . 1.330(6) ?
F3 C77 . 1.334(8) ?
F4 C78 . 1.314(8) ?
F5 C78 . 1.319(8) ?
F6 C78 . 1.324(7) ?
S1A O1A . 1.438(16) ?
S1A O2A . 1.440(15) ?
S1A N5A . 1.59(2) ?
S1A C77A . 1.80(2) ?
S2A O4A . 1.427(13) ?
S2A O3A . 1.462(14) ?
S2A N5A . 1.77(2) ?
S2A C78A . 1.79(4) ?
F1A C77A . 1.326(14) ?
F2A C77A . 1.326(14) ?
F3A C77A . 1.327(14) ?
F4A C78A . 1.312(15) ?
F5A C78A . 1.318(15) ?
F6A C78A . 1.319(15) ?
S1B O1B . 1.425(11) ?
S1B O2B . 1.428(15) ?
S1B N5B . 1.64(2) ?
S1B C77B . 1.77(3) ?
S2B O3B . 1.433(15) ?
S2B O4B . 1.447(14) ?
S2B N5B . 1.85(3) ?
S2B C78B . 1.92(3) ?
F1B C77B . 1.330(15) ?
F2B C77B . 1.334(14) ?
F3B C77B . 1.329(15) ?
F4B C78B . 1.324(14) ?
F5B C78B . 1.327(14) ?
F6B C78B . 1.322(15) ?
Cl1 C81 . 1.741(5) ?
Cl2 C81 . 1.761(4) ?
C81 H81A . 0.990000 ?
C81 H81B . 0.990000 ?
Cl5 C83 . 1.748(5) ?
Cl6 C83 . 1.714(4) ?
C83 H83A . 0.990000 ?
C83 H83B . 0.990000 ?
Cl7 C84 . 1.724(5) ?
Cl8 C84 . 1.776(5) ?
C84 H84A . 0.990000 ?
C84 H84B . 0.990000 ?
S3 O6 . 1.412(3) ?
S3 O5 . 1.422(3) ?
S3 N6 . 1.579(7) ?
S3 N6A . 1.633(7) ?
S3 C79A . 1.719(16) ?
S3 C79 . 1.961(13) ?
O7 S4A . 1.445(3) ?
O7 S4 . 1.531(3) ?
S4 O8 . 1.405(7) ?
S4 N6 . 1.569(7) ?
S4 C80 . 1.816(7) ?
F7 C79 . 1.291(16) ?
F8 C79 . 1.308(16) ?
F9 C79 . 1.323(14) ?
F10 C80 . 1.330(10) ?
F11 C80 . 1.501(12) ?
F12 C80 . 1.341(8) ?
S4A O8A . 1.420(9) ?
S4A N6A . 1.582(7) ?
S4A C80A . 1.830(8) ?
F7A C79A . 1.334(14) ?
F8A C79A . 1.333(19) ?
F9A C79A . 1.331(18) ?
F10A C80A . 1.339(10) ?
F11A C80A . 1.541(13) ?
F12A C80A . 1.335(9) ?

loop_
_geom_torsion_atom_site_label_1
_geom_torsion_atom_site_label_2
_geom_torsion_atom_site_label_3
_geom_torsion_atom_site_label_4
_geom_torsion_site_symmetry_1
_geom_torsion_site_symmetry_2
_geom_torsion_site_symmetry_3
_geom_torsion_site_symmetry_4
_geom_torsion
_geom_torsion_publ_flag
C7 B1 C1 C2 3_656 . . . 150.3(3) ?
C12 B1 C1 C2 . . . . -27.8(4) ?
C7 B1 C1 C3 3_656 . . 3_656 -24.7(5) ?
C12 B1 C1 C3 . . . 3_656 157.2(3) ?
C3 C1 C2 C3 3_656 . . . -0.6(5) ?
B1 C1 C2 C3 . . . . -176.0(3) ?
C1 C2 C3 C1 . . . 3_656 0.6(5) ?
C1 C2 C3 C4 . . . . -178.2(3) ?
C2 C3 C4 C5 . . . . 157.9(3) ?
C1 C3 C4 C5 3_656 . . . -20.8(5) ?
C3 C4 C5 C6 . . . . 2.5(6) ?
C4 C5 C6 C11 . . . . -163.9(3) ?
C4 C5 C6 C7 . . . . 19.2(6) ?
C11 C6 C7 C8 . . . . -1.8(4) ?
C5 C6 C7 C8 . . . . 174.9(3) ?
C11 C6 C7 B1 . . . 3_656 177.3(3) ?
C5 C6 C7 B1 . . . 3_656 -6.0(5) ?
C6 C7 C8 C9 . . . . 3.3(4) ?
B1 C7 C8 C9 3_656 . . . -175.9(3) ?
C7 C8 C9 C10 . . . . -1.8(5) ?
C8 C9 C10 C11 . . . . -1.4(5) ?
C9 C10 C11 C6 . . . . 2.8(5) ?
C7 C6 C11 C10 . . . . -1.1(5) ?
C5 C6 C11 C10 . . . . -178.2(3) ?
C14 N2 C12 N1 . . . . -1.2(3) ?
C27 N2 C12 N1 . . . . 170.1(3) ?
C14 N2 C12 B1 . . . . 170.6(3) ?
C27 N2 C12 B1 . . . . -18.1(4) ?
C13 N1 C12 N2 . . . . 2.1(3) ?
C15 N1 C12 N2 . . . . -164.6(3) ?
C13 N1 C12 B1 . . . . -167.7(3) ?
C15 N1 C12 B1 . . . . 25.6(5) ?
C7 B1 C12 N2 3_656 . . . 119.1(3) ?
C1 B1 C12 N2 . . . . -62.7(3) ?
C7 B1 C12 N1 3_656 . . . -72.2(4) ?
C1 B1 C12 N1 . . . . 106.1(4) ?
C12 N1 C13 C14 . . . . -2.2(4) ?
C15 N1 C13 C14 . . . . 165.4(3) ?
N1 C13 C14 N2 . . . . 1.4(4) ?
C12 N2 C14 C13 . . . . -0.2(4) ?
C27 N2 C14 C13 . . . . -171.3(3) ?
C12 N1 C15 C16 . . . . -84.5(4) ?
C13 N1 C15 C16 . . . . 110.3(4) ?
C12 N1 C15 C20 . . . . 98.2(4) ?
C13 N1 C15 C20 . . . . -67.1(4) ?
C20 C15 C16 C17 . . . . -4.5(5) ?
N1 C15 C16 C17 . . . . 178.4(3) ?
C20 C15 C16 C24 . . . . 173.7(3) ?
N1 C15 C16 C24 . . . . -3.5(5) ?
C15 C16 C17 C18 . . . . 3.0(5) ?
C24 C16 C17 C18 . . . . -175.3(3) ?
C16 C17 C18 C19 . . . . -0.1(6) ?
C17 C18 C19 C20 . . . . -1.6(6) ?
C18 C19 C20 C15 . . . . 0.2(5) ?
C18 C19 C20 C21 . . . . 179.4(3) ?
C16 C15 C20 C19 . . . . 2.9(5) ?
N1 C15 C20 C19 . . . . -179.8(3) ?
C16 C15 C20 C21 . . . . -176.2(3) ?
N1 C15 C20 C21 . . . . 1.1(4) ?
C19 C20 C21 C23 . . . . -76.3(4) ?
C15 C20 C21 C23 . . . . 102.8(4) ?
C19 C20 C21 C22 . . . . 46.7(4) ?
C15 C20 C21 C22 . . . . -134.2(3) ?
C15 C16 C24 C26 . . . . -118.3(4) ?
C17 C16 C24 C26 . . . . 59.8(4) ?
C15 C16 C24 C25 . . . . 117.7(3) ?
C17 C16 C24 C25 . . . . -64.2(4) ?
C12 N2 C27 C32 . . . . -62.9(4) ?
C14 N2 C27 C32 . . . . 107.1(4) ?
C12 N2 C27 C28 . . . . 119.9(3) ?
C14 N2 C27 C28 . . . . -70.1(4) ?
C32 C27 C28 C29 . . . . 3.6(4) ?
N2 C27 C28 C29 . . . . -179.4(3) ?
C32 C27 C28 C36 . . . . -174.0(3) ?
N2 C27 C28 C36 . . . . 3.0(4) ?
C27 C28 C29 C30 . . . . -0.3(5) ?
C36 C28 C29 C30 . . . . 177.4(3) ?
C28 C29 C30 C31 . . . . -2.3(6) ?
C29 C30 C31 C32 . . . . 1.8(6) ?
C30 C31 C32 C27 . . . . 1.3(5) ?
C30 C31 C32 C33 . . . . -172.3(3) ?
C28 C27 C32 C31 . . . . -4.1(5) ?
N2 C27 C32 C31 . . . . 178.9(3) ?
C28 C27 C32 C33 . . . . 169.3(3) ?
N2 C27 C32 C33 . . . . -7.8(4) ?
C31 C32 C33 C35 . . . . -39.4(4) ?
C27 C32 C33 C35 . . . . 147.4(3) ?
C31 C32 C33 C34 . . . . 85.1(4) ?
C27 C32 C33 C34 . . . . -88.1(4) ?
C29 C28 C36 C38 . . . . 45.9(4) ?
C27 C28 C36 C38 . . . . -136.6(3) ?
C29 C28 C36 C37 . . . . -76.4(4) ?
C27 C28 C36 C37 . . . . 101.1(3) ?
C49 B2 C39 C40 3_766 . . . 157.0(3) ?
C50 B2 C39 C40 . . . . -22.5(4) ?
C49 B2 C39 C44 3_766 . . . -22.5(5) ?
C50 B2 C39 C44 . . . . 158.1(3) ?
C44 C39 C40 C41 . . . . 2.7(4) ?
B2 C39 C40 C41 . . . . -176.8(3) ?
C39 C40 C41 C42 . . . . -2.0(5) ?
C40 C41 C42 C43 . . . . -0.5(5) ?
C41 C42 C43 C44 . . . . 2.3(5) ?
C42 C43 C44 C39 . . . . -1.5(5) ?
C42 C43 C44 C45 . . . . -178.5(3) ?
C40 C39 C44 C43 . . . . -0.9(4) ?
B2 C39 C44 C43 . . . . 178.5(3) ?
C40 C39 C44 C45 . . . . 175.7(3) ?
B2 C39 C44 C45 . . . . -4.9(5) ?
C43 C44 C45 C46 . . . . -164.7(3) ?
C39 C44 C45 C46 . . . . 18.5(6) ?
C44 C45 C46 C47 . . . . 2.6(6) ?
C45 C46 C47 C48 . . . . 157.9(3) ?
C45 C46 C47 C49 . . . 3_766 -21.3(5) ?
C49 C47 C48 C49 3_766 . . . 0.1(5) ?
C46 C47 C48 C49 . . . . -179.1(3) ?
C47 C48 C49 C47 . . . 3_766 -0.1(4) ?
C47 C48 C49 B2 . . . 3_766 -175.2(3) ?
C51 N3 C50 N4 . . . . 1.6(3) ?
C53 N3 C50 N4 . . . . -169.2(3) ?
C51 N3 C50 B2 . . . . -171.5(3) ?
C53 N3 C50 B2 . . . . 17.7(4) ?
C52 N4 C50 N3 . . . . -2.0(3) ?
C65 N4 C50 N3 . . . . 166.0(3) ?
C52 N4 C50 B2 . . . . 169.3(3) ?
C65 N4 C50 B2 . . . . -22.6(5) ?
C39 B2 C50 N3 . . . . -116.8(3) ?
C49 B2 C50 N3 3_766 . . . 63.7(3) ?
C39 B2 C50 N4 . . . . 72.7(4) ?
C49 B2 C50 N4 3_766 . . . -106.8(4) ?
C50 N3 C51 C52 . . . . -0.5(4) ?
C53 N3 C51 C52 . . . . 170.1(3) ?
N3 C51 C52 N4 . . . . -0.8(4) ?
C50 N4 C52 C51 . . . . 1.8(4) ?
C65 N4 C52 C51 . . . . -167.1(3) ?
C50 N3 C53 C54 . . . . -118.1(3) ?
C51 N3 C53 C54 . . . . 72.5(4) ?
C50 N3 C53 C58 . . . . 64.5(4) ?
C51 N3 C53 C58 . . . . -104.8(3) ?
C58 C53 C54 C55 . . . . -4.0(4) ?
N3 C53 C54 C55 . . . . 178.8(3) ?
C58 C53 C54 C62 . . . . 173.4(3) ?
N3 C53 C54 C62 . . . . -3.8(4) ?
C53 C54 C55 C56 . . . . 0.2(5) ?
C62 C54 C55 C56 . . . . -177.3(3) ?
C54 C55 C56 C57 . . . . 2.8(5) ?
C55 C56 C57 C58 . . . . -2.2(6) ?
C56 C57 C58 C53 . . . . -1.4(5) ?
C56 C57 C58 C59 . . . . 172.0(3) ?
C54 C53 C58 C57 . . . . 4.7(5) ?
N3 C53 C58 C57 . . . . -178.1(3) ?
C54 C53 C58 C59 . . . . -168.6(3) ?
N3 C53 C58 C59 . . . . 8.6(4) ?
C57 C58 C59 C61 . . . . 38.3(4) ?
C53 C58 C59 C61 . . . . -148.6(3) ?
C57 C58 C59 C60 . . . . -85.9(4) ?
C53 C58 C59 C60 . . . . 87.2(4) ?
C55 C54 C62 C63 . . . . -45.6(4) ?
C53 C54 C62 C63 . . . . 137.1(3) ?
C55 C54 C62 C64 . . . . 77.1(4) ?
C53 C54 C62 C64 . . . . -100.2(3) ?
C50 N4 C65 C66 . . . . 83.5(4) ?
C52 N4 C65 C66 . . . . -109.8(3) ?
C50 N4 C65 C70 . . . . -98.2(4) ?
C52 N4 C65 C70 . . . . 68.5(4) ?
C70 C65 C66 C67 . . . . 5.6(5) ?
N4 C65 C66 C67 . . . . -176.1(3) ?
C70 C65 C66 C74 . . . . -172.1(3) ?
N4 C65 C66 C74 . . . . 6.1(5) ?
C65 C66 C67 C68 . . . . -1.9(5) ?
C74 C66 C67 C68 . . . . 176.0(3) ?
C66 C67 C68 C69 . . . . -1.9(6) ?
C67 C68 C69 C70 . . . . 2.3(6) ?
C68 C69 C70 C65 . . . . 1.2(5) ?
C68 C69 C70 C71 . . . . -176.7(3) ?
C66 C65 C70 C69 . . . . -5.3(5) ?
N4 C65 C70 C69 . . . . 176.4(3) ?
C66 C65 C70 C71 . . . . 172.5(3) ?
N4 C65 C70 C71 . . . . -5.8(4) ?
C69 C70 C71 C72 . . . . -49.3(4) ?
C65 C70 C71 C72 . . . . 133.0(3) ?
C69 C70 C71 C73 . . . . 73.4(4) ?
C65 C70 C71 C73 . . . . -104.3(4) ?
C65 C66 C74 C76 . . . . -119.8(3) ?
C67 C66 C74 C76 . . . . 62.5(4) ?
C65 C66 C74 C75 . . . . 116.1(4) ?
C67 C66 C74 C75 . . . . -61.6(4) ?
O4 S2 N5 S1 . . . . 25.5(6) ?
O3 S2 N5 S1 . . . . 161.4(6) ?
C78 S2 N5 S1 . . . . -86.8(5) ?
O2 S1 N5 S2 . . . . 137.2(5) ?
O1 S1 N5 S2 . . . . -1.8(7) ?
C77 S1 N5 S2 . . . . -113.5(4) ?
O2 S1 C77 F1 . . . . 177.3(5) ?
O1 S1 C77 F1 . . . . -56.5(7) ?
N5 S1 C77 F1 . . . . 63.5(5) ?
O2 S1 C77 F2 . . . . -62.9(5) ?
O1 S1 C77 F2 . . . . 63.2(7) ?
N5 S1 C77 F2 . . . . -176.8(4) ?
O2 S1 C77 F3 . . . . 56.3(7) ?
O1 S1 C77 F3 . . . . -177.5(8) ?
N5 S1 C77 F3 . . . . -57.5(7) ?
O4 S2 C78 F4 . . . . -59.1(7) ?
O3 S2 C78 F4 . . . . 179.8(7) ?
N5 S2 C78 F4 . . . . 64.4(6) ?
O4 S2 C78 F5 . . . . 64.0(7) ?
O3 S2 C78 F5 . . . . -57.1(8) ?
N5 S2 C78 F5 . . . . -172.5(6) ?
O4 S2 C78 F6 . . . . -177.7(6) ?
O3 S2 C78 F6 . . . . 61.1(7) ?
N5 S2 C78 F6 . . . . -54.3(6) ?
O1A S1A N5A S2A . . . . 25.(4) ?
O2A S1A N5A S2A . . . . -117.(2) ?
C77A S1A N5A S2A . . . . 131.9(16) ?
O4A S2A N5A S1A . . . . 43.(3) ?
O3A S2A N5A S1A . . . . 157.(2) ?
C78A S2A N5A S1A . . . . -106.(2) ?
O1A S1A C77A F2A . . . . -65.(3) ?
O2A S1A C77A F2A . . . . 60.(2) ?
N5A S1A C77A F2A . . . . 177.7(18) ?
O1A S1A C77A F1A . . . . 55.(3) ?
O2A S1A C77A F1A . . . . -180.(2) ?
N5A S1A C77A F1A . . . . -62.(2) ?
O1A S1A C77A F3A . . . . 178.(4) ?
O2A S1A C77A F3A . . . . -57.(3) ?
N5A S1A C77A F3A . . . . 61.(3) ?
O4A S2A C78A F4A . . . . -43.(4) ?
O3A S2A C78A F4A . . . . -170.(3) ?
N5A S2A C78A F4A . . . . 111.(3) ?
O4A S2A C78A F5A . . . . 62.(3) ?
O3A S2A C78A F5A . . . . -65.(3) ?
N5A S2A C78A F5A . . . . -144.(3) ?
O4A S2A C78A F6A . . . . 180.(3) ?
O3A S2A C78A F6A . . . . 53.(3) ?
N5A S2A C78A F6A . . . . -26.(4) ?
O1B S1B N5B S2B . . . . -27.7(15) ?
O2B S1B N5B S2B . . . . -170.0(15) ?
C77B S1B N5B S2B . . . . 85.8(12) ?
O3B S2B N5B S1B . . . . 24.(4) ?
O4B S2B N5B S1B . . . . -146.(2) ?
C78B S2B N5B S1B . . . . 97.4(13) ?
O1B S1B C77B F3B . . . . -53.(3) ?
O2B S1B C77B F3B . . . . 78.(3) ?
N5B S1B C77B F3B . . . . -173.(3) ?
O1B S1B C77B F1B . . . . 60.(2) ?
O2B S1B C77B F1B . . . . -169.(2) ?
N5B S1B C77B F1B . . . . -60.(2) ?
O1B S1B C77B F2B . . . . -176.(2) ?
O2B S1B C77B F2B . . . . -45.(3) ?
N5B S1B C77B F2B . . . . 64.(2) ?
O8 S4 N6 S3 . . . . -147.2(5) ?
O7 S4 N6 S3 . . . . -2.6(7) ?
C80 S4 N6 S3 . . . . 102.3(5) ?
O6 S3 N6 S4 . . . . -17.8(7) ?
O5 S3 N6 S4 . . . . -164.1(4) ?
C79 S3 N6 S4 . . . . 94.2(6) ?
O8 S4 C80 F10 . . . . -177.8(6) ?
O7 S4 C80 F10 . . . . 60.6(6) ?
N6 S4 C80 F10 . . . . -63.3(6) ?
O8 S4 C80 F12 . . . . 61.6(6) ?
O7 S4 C80 F12 . . . . -60.0(5) ?
N6 S4 C80 F12 . . . . 176.2(5) ?
O8 S4 C80 F11 . . . . -36.3(6) ?
O7 S4 C80 F11 . . . . -157.9(5) ?
N6 S4 C80 F11 . . . . 78.2(6) ?
O8A S4A N6A S3 . . . . 96.4(7) ?
O7 S4A N6A S3 . . . . -46.6(7) ?
C80A S4A N6A S3 . . . . -155.2(6) ?
O6 S3 N6A S4A . . . . -24.4(7) ?
O5 S3 N6A S4A . . . . -152.5(5) ?
C79A S3 N6A S4A . . . . 87.5(9) ?
O6 S3 C79A F9A . . . . 177.6(7) ?
O5 S3 C79A F9A . . . . -52.3(9) ?
N6A S3 C79A F9A . . . . 67.7(9) ?
O6 S3 C79A F8A . . . . 57.1(12) ?
O5 S3 C79A F8A . . . . -172.8(10) ?
N6A S3 C79A F8A . . . . -52.8(13) ?
O6 S3 C79A F7A . . . . -64.4(13) ?
O5 S3 C79A F7A . . . . 65.7(14) ?
N6A S3 C79A F7A . . . . -174.3(11) ?
O8A S4A C80A F12A . . . . -64.1(6) ?
O7 S4A C80A F12A . . . . 69.4(5) ?
N6A S4A C80A F12A . . . . 179.6(6) ?
O8A S4A C80A F10A . . . . 179.1(6) ?
O7 S4A C80A F10A . . . . -47.4(6) ?
N6A S4A C80A F10A . . . . 62.8(6) ?
O8A S4A C80A F11A . . . . 55.9(7) ?
O7 S4A C80A F11A . . . . -170.6(5) ?
N6A S4A C80A F11A . . . . -60.4(6) ?
